data_7150787
loop_
_publ_author_name
'Maag, Roman'
'Northrop, Brian H.'
'Butterfield, Anna'
'Linden, Anthony'
'Zerbe, Oliver'
'Lee, Young Min'
'Chi, Ki-Whan'
'Stang, Peter J.'
'Siegel, Jay S.'

_publ_section_title
;
 Synthesis and X-ray structural analysis of platinum and
 ethynyl-platinum corannulenes: supramolecular tectons
;
_journal_issue 23
_journal_name_full 'Organic &amp; Biomolecular Chemistry'
_journal_page_first 4881
_journal_page_last 4885
_journal_paper_doi 10.1039/b916020e
_journal_volume 7
_journal_year 2009
_chemical_absolute_configuration ad
_chemical_formula_moiety 'C50 H78 N2 P4 Pt2 2+, 2(C H6 B11 Br6 -)'
_chemical_formula_sum 'C52 H90 B22 Br12 N2 P4 Pt2'
_chemical_formula_weight 2453.86
_chemical_name_systematic
;
?
;
_space_group_IT_number 18
_symmetry_cell_setting orthorhombic
_symmetry_Int_Tables_number 18
_symmetry_space_group_name_Hall 'P 2 2ab'
_symmetry_space_group_name_H-M 'P 21 21 2'
_atom_sites_solution_hydrogens geom
_atom_sites_solution_primary direct
_atom_sites_solution_secondary difmap
_audit_creation_date 09-06-05
_audit_creation_method SHELXL-97
_cell_angle_alpha 90.00
_cell_angle_beta 90.00
_cell_angle_gamma 90.00
_cell_formula_units_Z 4
_cell_length_a 31.0338(2)
_cell_length_b 33.4144(2)
_cell_length_c 8.0692(1)
_cell_measurement_reflns_used 180941
_cell_measurement_temperature 160(1)
_cell_measurement_theta_max 25.0
_cell_measurement_theta_min 2.0
_cell_volume 8367.57(13)
_computing_cell_refinement 'DENZO-SMN (Otwinowski & Minor, 1997)'
_computing_data_collection 'COLLECT (Nonius, 2000)'
_computing_data_reduction 'DENZO-SMN and SCALEPACK (Otwinowski & Minor, 1997)'
_computing_molecular_graphics 'ORTEPII (Johnson, 1976)'
_computing_publication_material 'SHELXL97 and PLATON (Spek, 2006)'
_computing_structure_refinement 'SHELXL97 (Sheldrick, 1997)'
_computing_structure_solution 'SIR92 (Altomare et al., 1994)'
_diffrn_ambient_temperature 160(1)
_diffrn_detector '65 mm CCD camera on \k goniostat'
_diffrn_detector_area_resol_mean 9
_diffrn_measured_fraction_theta_full 0.997
_diffrn_measured_fraction_theta_max 0.997
_diffrn_measurement_device_type 'Nonius KappaCCD area-detector diffractometer'
_diffrn_measurement_method '\f and \w scans with \k offsets'
_diffrn_radiation_monochromator 'horizontally mounted graphite crystal'
_diffrn_radiation_source 'Nonius FR590 sealed tube generator'
_diffrn_radiation_type 'Mo K\a'
_diffrn_radiation_wavelength 0.71073
_diffrn_reflns_av_R_equivalents 0.0903
_diffrn_reflns_av_sigmaI/netI 0.0528
_diffrn_reflns_limit_h_max 36
_diffrn_reflns_limit_h_min -36
_diffrn_reflns_limit_k_max 39
_diffrn_reflns_limit_k_min -39
_diffrn_reflns_limit_l_max 9
_diffrn_reflns_limit_l_min -9
_diffrn_reflns_number 65724
_diffrn_reflns_theta_full 25.02
_diffrn_reflns_theta_max 25.02
_diffrn_reflns_theta_min 2.06
_diffrn_standards_decay_% 0
_diffrn_standards_number 0
_exptl_absorpt_coefficient_mu 9.184
_exptl_absorpt_correction_T_max 0.230
_exptl_absorpt_correction_T_min 0.099
_exptl_absorpt_correction_type multi-scan
_exptl_absorpt_process_details '(Blessing, 1995)'
_exptl_crystal_colour yellow
_exptl_crystal_density_diffrn 1.948
_exptl_crystal_density_method 'not measured'
_exptl_crystal_description prism
_exptl_crystal_F_000 4648
_exptl_crystal_size_max 0.28
_exptl_crystal_size_mid 0.20
_exptl_crystal_size_min 0.17
_refine_diff_density_max 3.425
_refine_diff_density_min -1.830
_refine_diff_density_rms 0.223
_refine_ls_abs_structure_details 'Flack & Bernardinelli (2000), ? Friedel pairs'
_refine_ls_abs_structure_Flack 0.014(13)
_refine_ls_extinction_method none
_refine_ls_goodness_of_fit_ref 1.025
_refine_ls_hydrogen_treatment constr
_refine_ls_matrix_type full
_refine_ls_number_parameters 959
_refine_ls_number_reflns 14691
_refine_ls_number_restraints 396
_refine_ls_restrained_S_all 1.012
_refine_ls_R_factor_all 0.0794
_refine_ls_R_factor_gt 0.0683
_refine_ls_shift/su_max 0.004
_refine_ls_shift/su_mean 0.000
_refine_ls_structure_factor_coef Fsqd
_refine_ls_weighting_details 'w=1/[\s^2^(Fo^2^)+(0.1082P)^2^+92.4146P] where P=(Fo^2^+2Fc^2^)/3'
_refine_ls_weighting_scheme calc
_refine_ls_wR_factor_gt 0.1763
_refine_ls_wR_factor_ref 0.1864
_reflns_number_gt 12856
_reflns_number_total 14693
_reflns_threshold_expression 'I > 2\s(I)'
_cod_data_source_file b916020e.txt
_cod_data_source_block 6b
_cod_original_sg_symbol_H-M 'P 21 21 2 '
_cod_database_code 7150787

loop_
_symmetry_equiv_pos_as_xyz
'x, y, z'
'-x, -y, z'
'x+1/2, -y+1/2, -z'
'-x+1/2, y+1/2, -z'

loop_
_atom_site_label
_atom_site_type_symbol
_atom_site_fract_x
_atom_site_fract_y
_atom_site_fract_z
_atom_site_U_iso_or_equiv
_atom_site_adp_type
_atom_site_occupancy
_atom_site_symmetry_multiplicity
_atom_site_calc_flag
_atom_site_refinement_flags
_atom_site_disorder_assembly
_atom_site_disorder_group
Pt1 Pt 0.024092(15) 0.144550(15) 0.47716(7) 0.03470(14) Uani 1 1 d . A .
Pt2 Pt 0.293744(15) -0.023942(14) 0.51224(7) 0.03532(14) Uani 1 1 d . A .
Br1 Br 0.52599(8) 0.14762(10) 0.4205(3) 0.1012(9) Uani 1 1 d . . .
Br2 Br 0.57793(7) 0.06538(9) 0.1531(6) 0.1236(13) Uani 1 1 d . . .
Br3 Br 0.59053(7) 0.17710(7) 0.0321(3) 0.0781(6) Uani 1 1 d . . .
Br4 Br 0.48030(9) 0.22936(7) 0.1231(4) 0.1005(9) Uani 1 1 d . . .
Br5 Br 0.40539(7) 0.15004(7) 0.3107(3) 0.0784(6) Uani 1 1 d . . .
Br6 Br 0.46514(7) 0.05035(8) 0.3237(4) 0.1057(11) Uani 1 1 d . . .
Br7 Br 0.23057(10) 0.25491(10) 0.5732(3) 0.1075(9) Uani 1 1 d . . .
Br8 Br 0.17591(10) 0.25213(12) 0.9973(6) 0.1505(17) Uani 1 1 d . . .
Br9 Br 0.24595(16) 0.34106(8) 0.8774(4) 0.1399(16) Uani 1 1 d . . .
Br10 Br 0.34030(10) 0.30169(8) 0.6207(5) 0.1149(11) Uani 1 1 d . . .
Br11 Br 0.33241(11) 0.18935(7) 0.5964(4) 0.1166(12) Uani 1 1 d . . .
Br12 Br 0.22860(9) 0.15759(8) 0.8205(4) 0.0961(8) Uani 1 1 d . . .
P1 P -0.03388(12) 0.10872(11) 0.5807(5) 0.0392(8) Uani 1 1 d . . .
P2 P 0.08492(12) 0.17818(13) 0.3745(5) 0.0464(9) Uani 1 1 d D . .
P3 P 0.29974(12) 0.04154(11) 0.4154(5) 0.0403(8) Uani 1 1 d . . .
P4 P 0.28901(15) -0.09017(12) 0.5926(5) 0.0509(10) Uani 1 1 d D . .
N1 N -0.0108(4) 0.1970(3) 0.4736(18) 0.047(3) Uani 1 1 d . . .
N2 N 0.3602(4) -0.0255(4) 0.5411(18) 0.053(3) Uani 1 1 d . . .
C1 C 0.1385(4) 0.0337(4) 0.7023(16) 0.034(3) Uani 1 1 d . . .
C2 C 0.1019(4) 0.0432(4) 0.6035(17) 0.036(3) Uani 1 1 d . . .
C3 C 0.1031(4) 0.0206(4) 0.4571(16) 0.035(3) Uani 1 1 d . A .
C4 C 0.1414(4) -0.0036(4) 0.4626(16) 0.033(3) Uani 1 1 d . . .
C5 C 0.1622(4) 0.0046(4) 0.6149(17) 0.035(3) Uani 1 1 d . A .
C6 C 0.1569(4) 0.0586(4) 0.8141(17) 0.040(3) Uani 1 1 d . A .
C7 C 0.1316(4) 0.0944(4) 0.8471(17) 0.039(3) Uani 1 1 d . . .
H7 H 0.1392 0.1110 0.9384 0.047 Uiso 1 1 calc R . .
C8 C 0.0970(5) 0.1051(4) 0.7494(17) 0.039(3) Uani 1 1 d . . .
H8 H 0.0824 0.1295 0.7714 0.047 Uiso 1 1 calc R . .
C9 C 0.0823(4) 0.0799(4) 0.6137(15) 0.031(3) Uani 1 1 d . A .
C10 C 0.0574(4) 0.0924(4) 0.4681(16) 0.034(3) Uani 1 1 d . . .
C11 C 0.0582(4) 0.0683(4) 0.3278(18) 0.037(3) Uani 1 1 d . A .
C12 C 0.0843(4) 0.0338(4) 0.3126(17) 0.034(3) Uani 1 1 d . . .
C13 C 0.1013(5) 0.0143(4) 0.1653(18) 0.041(3) Uani 1 1 d . A .
H13 H 0.0868 0.0173 0.0625 0.049 Uiso 1 1 calc R . .
C14 C 0.1401(5) -0.0097(4) 0.1730(19) 0.041(3) Uani 1 1 d . . .
H14 H 0.1513 -0.0208 0.0736 0.049 Uiso 1 1 calc R A .
C15 C 0.1618(4) -0.0172(4) 0.3251(16) 0.032(3) Uani 1 1 d . A .
C16 C 0.2079(4) -0.0276(4) 0.3478(16) 0.035(3) Uani 1 1 d . . .
C17 C 0.2291(4) -0.0192(3) 0.4922(17) 0.034(3) Uani 1 1 d . A .
C18 C 0.2069(4) -0.0001(4) 0.6324(17) 0.034(3) Uani 1 1 d . . .
C19 C 0.2242(5) 0.0216(4) 0.7677(17) 0.037(3) Uani 1 1 d . A .
H19 H 0.2531 0.0162 0.7995 0.044 Uiso 1 1 calc R . .
C20 C 0.2013(5) 0.0504(5) 0.8574(18) 0.042(3) Uani 1 1 d . . .
H20 H 0.2148 0.0645 0.9456 0.051 Uiso 1 1 calc R A .
C21 C 0.0329(6) 0.0803(5) 0.171(2) 0.054(4) Uani 1 1 d . . .
H211 H 0.0134 0.1024 0.1969 0.080 Uiso 1 1 calc R A .
H212 H 0.0162 0.0573 0.1311 0.080 Uiso 1 1 calc R . .
H213 H 0.0532 0.0887 0.0843 0.080 Uiso 1 1 calc R . .
C22 C 0.2296(5) -0.0454(5) 0.193(2) 0.047(4) Uani 1 1 d . A .
H221 H 0.2262 -0.0269 0.1000 0.071 Uiso 1 1 calc R . .
H222 H 0.2160 -0.0711 0.1663 0.071 Uiso 1 1 calc R . .
H223 H 0.2603 -0.0495 0.2155 0.071 Uiso 1 1 calc R . .
C23 C -0.0310(5) 0.2247(5) 0.453(2) 0.053(4) Uani 1 1 d . A .
C24 C -0.0576(7) 0.2600(5) 0.434(4) 0.086(8) Uani 1 1 d . . .
H241 H -0.0820 0.2587 0.5103 0.129 Uiso 1 1 calc R A .
H242 H -0.0683 0.2614 0.3195 0.129 Uiso 1 1 calc R . .
H243 H -0.0404 0.2839 0.4578 0.129 Uiso 1 1 calc R . .
C25 C -0.0740(6) 0.1399(6) 0.687(3) 0.069(5) Uani 1 1 d . . .
H251 H -0.0850 0.1606 0.6106 0.082 Uiso 1 1 calc R . .
H252 H -0.0985 0.1232 0.7236 0.082 Uiso 1 1 calc R . .
C26 C -0.0520(8) 0.1608(6) 0.845(3) 0.079(6) Uani 1 1 d . . .
H261 H -0.0415 0.1401 0.9209 0.118 Uiso 1 1 calc R . .
H262 H -0.0732 0.1776 0.9014 0.118 Uiso 1 1 calc R . .
H263 H -0.0278 0.1774 0.8079 0.118 Uiso 1 1 calc R . .
C27 C -0.0194(6) 0.0699(6) 0.726(2) 0.063(5) Uani 1 1 d . . .
H271 H -0.0027 0.0493 0.6656 0.075 Uiso 1 1 calc R . .
H272 H 0.0001 0.0817 0.8101 0.075 Uiso 1 1 calc R . .
C28 C -0.0559(6) 0.0490(6) 0.817(2) 0.070(6) Uani 1 1 d . . .
H281 H -0.0715 0.0685 0.8851 0.105 Uiso 1 1 calc R . .
H282 H -0.0442 0.0279 0.8880 0.105 Uiso 1 1 calc R . .
H283 H -0.0758 0.0372 0.7360 0.105 Uiso 1 1 calc R . .
C29 C -0.0648(6) 0.0829(5) 0.416(2) 0.056(4) Uani 1 1 d . . .
H291 H -0.0459 0.0626 0.3634 0.068 Uiso 1 1 calc R . .
H292 H -0.0893 0.0686 0.4677 0.068 Uiso 1 1 calc R . .
C30 C -0.0813(6) 0.1096(7) 0.288(3) 0.076(6) Uani 1 1 d . . .
H301 H -0.1055 0.1251 0.3328 0.113 Uiso 1 1 calc R . .
H302 H -0.0910 0.0939 0.1931 0.113 Uiso 1 1 calc R . .
H303 H -0.0584 0.1280 0.2533 0.113 Uiso 1 1 calc R . .
C31A C 0.0874(12) 0.2314(4) 0.422(3) 0.083(5) Uani 0.619(16) 1 d PDU A 1
H311 H 0.1150 0.2421 0.3795 0.099 Uiso 0.619(16) 1 calc PR A 1
H312 H 0.0639 0.2450 0.3608 0.099 Uiso 0.619(16) 1 calc PR A 1
C32A C 0.0838(13) 0.2419(8) 0.596(4) 0.083(5) Uani 0.619(16) 1 d PDU A 1
H321 H 0.0533 0.2440 0.6260 0.124 Uiso 0.619(16) 1 calc PR A 1
H322 H 0.0980 0.2677 0.6151 0.124 Uiso 0.619(16) 1 calc PR A 1
H323 H 0.0976 0.2212 0.6633 0.124 Uiso 0.619(16) 1 calc PR A 1
C33A C 0.0883(9) 0.1759(8) 0.1492(14) 0.065(5) Uani 0.619(16) 1 d PDU A 1
H331 H 0.1133 0.1921 0.1133 0.078 Uiso 0.619(16) 1 calc PR A 1
H332 H 0.0941 0.1479 0.1166 0.078 Uiso 0.619(16) 1 calc PR A 1
C34A C 0.0506(11) 0.1897(9) 0.060(2) 0.066(5) Uani 0.619(16) 1 d PDU A 1
H341 H 0.0287 0.1685 0.0599 0.098 Uiso 0.619(16) 1 calc PR A 1
H342 H 0.0586 0.1962 -0.0542 0.098 Uiso 0.619(16) 1 calc PR A 1
H343 H 0.0390 0.2136 0.1146 0.098 Uiso 0.619(16) 1 calc PR A 1
C35A C 0.1372(6) 0.1639(8) 0.458(4) 0.086(5) Uani 0.619(16) 1 d PDU A 1
H351 H 0.1571 0.1869 0.4459 0.103 Uiso 0.619(16) 1 calc PR A 1
H352 H 0.1338 0.1589 0.5786 0.103 Uiso 0.619(16) 1 calc PR A 1
C36A C 0.1574(7) 0.1291(8) 0.385(5) 0.087(5) Uani 0.619(16) 1 d PDU A 1
H361 H 0.1419 0.1050 0.4188 0.131 Uiso 0.619(16) 1 calc PR A 1
H362 H 0.1874 0.1274 0.4217 0.131 Uiso 0.619(16) 1 calc PR A 1
H363 H 0.1566 0.1315 0.2637 0.131 Uiso 0.619(16) 1 calc PR A 1
C31B C 0.1179(11) 0.2005(14) 0.537(5) 0.085(5) Uani 0.381(16) 1 d PDU A 2
H313 H 0.1278 0.1789 0.6118 0.102 Uiso 0.381(16) 1 calc PR A 2
H314 H 0.1438 0.2123 0.4849 0.102 Uiso 0.381(16) 1 calc PR A 2
C32B C 0.0972(17) 0.2310(17) 0.637(6) 0.084(5) Uani 0.381(16) 1 d PDU A 2
H324 H 0.0661 0.2259 0.6408 0.126 Uiso 0.381(16) 1 calc PR A 2
H325 H 0.1025 0.2574 0.5870 0.126 Uiso 0.381(16) 1 calc PR A 2
H326 H 0.1091 0.2304 0.7491 0.126 Uiso 0.381(16) 1 calc PR A 2
C33B C 0.0679(18) 0.2168(7) 0.229(4) 0.065(5) Uani 0.381(16) 1 d PDU A 2
H333 H 0.0441 0.2322 0.2805 0.078 Uiso 0.381(16) 1 calc PR A 2
H334 H 0.0923 0.2355 0.2125 0.078 Uiso 0.381(16) 1 calc PR A 2
C34B C 0.054(2) 0.2030(13) 0.068(4) 0.065(5) Uani 0.381(16) 1 d PDU A 2
H344 H 0.0776 0.1898 0.0110 0.098 Uiso 0.381(16) 1 calc PR A 2
H345 H 0.0437 0.2258 0.0023 0.098 Uiso 0.381(16) 1 calc PR A 2
H346 H 0.0299 0.1839 0.0822 0.098 Uiso 0.381(16) 1 calc PR A 2
C35B C 0.1334(8) 0.1550(14) 0.291(8) 0.087(5) Uani 0.381(16) 1 d PDU A 2
H353 H 0.1348 0.1271 0.3309 0.104 Uiso 0.381(16) 1 calc PR A 2
H354 H 0.1307 0.1540 0.1684 0.104 Uiso 0.381(16) 1 calc PR A 2
C36B C 0.1738(5) 0.1746(16) 0.331(9) 0.086(5) Uani 0.381(16) 1 d PDU A 2
H364 H 0.1680 0.2016 0.3730 0.130 Uiso 0.381(16) 1 calc PR A 2
H365 H 0.1917 0.1763 0.2315 0.130 Uiso 0.381(16) 1 calc PR A 2
H366 H 0.1889 0.1590 0.4162 0.130 Uiso 0.381(16) 1 calc PR A 2
C37 C 0.3950(6) -0.0245(5) 0.577(2) 0.058(4) Uani 1 1 d . B .
C38 C 0.4412(6) -0.0230(8) 0.628(3) 0.086(7) Uani 1 1 d . . .
H381 H 0.4481 0.0037 0.6695 0.129 Uiso 1 1 calc R B .
H382 H 0.4595 -0.0291 0.5318 0.129 Uiso 1 1 calc R . .
H383 H 0.4464 -0.0429 0.7149 0.129 Uiso 1 1 calc R . .
C39 C 0.3453(5) 0.0449(6) 0.266(2) 0.060(5) Uani 1 1 d . . .
H391 H 0.3477 0.0728 0.2267 0.072 Uiso 1 1 calc R . .
H392 H 0.3724 0.0381 0.3247 0.072 Uiso 1 1 calc R . .
C40 C 0.3404(7) 0.0187(6) 0.125(3) 0.072(5) Uani 1 1 d . . .
H401 H 0.3445 -0.0091 0.1606 0.108 Uiso 1 1 calc R . .
H402 H 0.3620 0.0256 0.0414 0.108 Uiso 1 1 calc R . .
H403 H 0.3115 0.0219 0.0787 0.108 Uiso 1 1 calc R . .
C41 C 0.2553(6) 0.0628(5) 0.307(2) 0.057(5) Uani 1 1 d . . .
H411 H 0.2459 0.0436 0.2209 0.068 Uiso 1 1 calc R . .
H412 H 0.2311 0.0660 0.3859 0.068 Uiso 1 1 calc R . .
C42 C 0.2635(10) 0.1031(7) 0.224(3) 0.098(8) Uani 1 1 d . . .
H421 H 0.2753 0.1219 0.3053 0.147 Uiso 1 1 calc R . .
H422 H 0.2363 0.1136 0.1799 0.147 Uiso 1 1 calc R . .
H423 H 0.2841 0.0996 0.1330 0.147 Uiso 1 1 calc R . .
C43 C 0.3106(8) 0.0794(6) 0.571(2) 0.075(6) Uani 1 1 d . . .
H431 H 0.3142 0.1053 0.5129 0.090 Uiso 1 1 calc R . .
H432 H 0.2847 0.0817 0.6417 0.090 Uiso 1 1 calc R . .
C44 C 0.3498(8) 0.0733(6) 0.684(3) 0.080(7) Uani 1 1 d . . .
H441 H 0.3462 0.0485 0.7476 0.120 Uiso 1 1 calc R . .
H442 H 0.3521 0.0960 0.7609 0.120 Uiso 1 1 calc R . .
H443 H 0.3760 0.0716 0.6169 0.120 Uiso 1 1 calc R . .
C45A C 0.3314(12) -0.1173(9) 0.484(6) 0.130(12) Uani 0.60(3) 1 d PDU B 1
H451 H 0.3239 -0.1181 0.3644 0.156 Uiso 0.60(3) 1 calc PR B 1
H452 H 0.3585 -0.1020 0.4943 0.156 Uiso 0.60(3) 1 calc PR B 1
C46A C 0.3395(9) -0.1579(6) 0.538(7) 0.130(12) Uani 0.60(3) 1 d PDU B 1
H461 H 0.3288 -0.1613 0.6518 0.195 Uiso 0.60(3) 1 calc PR B 1
H462 H 0.3705 -0.1632 0.5357 0.195 Uiso 0.60(3) 1 calc PR B 1
H463 H 0.3246 -0.1767 0.4647 0.195 Uiso 0.60(3) 1 calc PR B 1
C47A C 0.2382(13) -0.116(3) 0.552(12) 0.078(10) Uani 0.60(3) 1 d PDU B 1
H471 H 0.2285 -0.1085 0.4393 0.094 Uiso 0.60(3) 1 calc PR B 1
H472 H 0.2435 -0.1449 0.5534 0.094 Uiso 0.60(3) 1 calc PR B 1
C48A C 0.2034(9) -0.1071(16) 0.667(13) 0.078(10) Uani 0.60(3) 1 d PDU B 1
H481 H 0.2152 -0.1038 0.7789 0.117 Uiso 0.60(3) 1 calc PR B 1
H482 H 0.1828 -0.1293 0.6667 0.117 Uiso 0.60(3) 1 calc PR B 1
H483 H 0.1888 -0.0824 0.6334 0.117 Uiso 0.60(3) 1 calc PR B 1
C49A C 0.310(2) -0.1010(8) 0.799(3) 0.122(13) Uani 0.60(3) 1 d PDU B 1
H491 H 0.2939 -0.1242 0.8443 0.146 Uiso 0.60(3) 1 calc PR B 1
H492 H 0.3405 -0.1092 0.7878 0.146 Uiso 0.60(3) 1 calc PR B 1
C50A C 0.307(2) -0.0685(10) 0.917(3) 0.122(13) Uani 0.60(3) 1 d PDU B 1
H501 H 0.3137 -0.0432 0.8608 0.183 Uiso 0.60(3) 1 calc PR B 1
H502 H 0.3286 -0.0728 1.0055 0.183 Uiso 0.60(3) 1 calc PR B 1
H503 H 0.2784 -0.0675 0.9646 0.183 Uiso 0.60(3) 1 calc PR B 1
C45B C 0.3286(16) -0.1251(16) 0.509(5) 0.130(12) Uani 0.40(3) 1 d PDU B 2
H453 H 0.3577 -0.1142 0.5303 0.156 Uiso 0.40(3) 1 calc PR B 2
H454 H 0.3262 -0.1506 0.5708 0.156 Uiso 0.40(3) 1 calc PR B 2
C46B C 0.3249(18) -0.1337(13) 0.334(5) 0.130(12) Uani 0.40(3) 1 d PDU B 2
H464 H 0.2944 -0.1343 0.3021 0.196 Uiso 0.40(3) 1 calc PR B 2
H465 H 0.3381 -0.1598 0.3102 0.196 Uiso 0.40(3) 1 calc PR B 2
H466 H 0.3398 -0.1129 0.2701 0.196 Uiso 0.40(3) 1 calc PR B 2
C47B C 0.242(2) -0.121(4) 0.557(18) 0.078(10) Uani 0.40(3) 1 d PDU B 2
H473 H 0.2304 -0.1154 0.4449 0.093 Uiso 0.40(3) 1 calc PR B 2
H474 H 0.2507 -0.1496 0.5590 0.093 Uiso 0.40(3) 1 calc PR B 2
C48B C 0.2066(17) -0.116(3) 0.67(2) 0.078(10) Uani 0.40(3) 1 d PDU B 2
H484 H 0.2183 -0.1159 0.7876 0.117 Uiso 0.40(3) 1 calc PR B 2
H485 H 0.1863 -0.1385 0.6634 0.117 Uiso 0.40(3) 1 calc PR B 2
H486 H 0.1917 -0.0910 0.6524 0.117 Uiso 0.40(3) 1 calc PR B 2
C49B C 0.2890(19) -0.088(2) 0.8185(15) 0.122(13) Uani 0.40(3) 1 d PDU B 2
H493 H 0.2684 -0.0675 0.8543 0.146 Uiso 0.40(3) 1 calc PR B 2
H494 H 0.2780 -0.1144 0.8603 0.146 Uiso 0.40(3) 1 calc PR B 2
C50B C 0.330(3) -0.081(2) 0.896(5) 0.122(13) Uani 0.40(3) 1 d PDU B 2
H504 H 0.3534 -0.0904 0.8240 0.182 Uiso 0.40(3) 1 calc PR B 2
H505 H 0.3316 -0.0944 1.0029 0.182 Uiso 0.40(3) 1 calc PR B 2
H506 H 0.3336 -0.0518 0.9132 0.182 Uiso 0.40(3) 1 calc PR B 2
C51 C 0.4717(7) 0.1163(7) -0.170(2) 0.075(6) Uani 1 1 d . . .
H51 H 0.4626 0.1110 -0.2805 0.090 Uiso 1 1 calc R . .
C52 C 0.3190(9) 0.2396(9) 1.106(4) 0.109(10) Uani 1 1 d . . .
H52 H 0.3372 0.2373 1.2005 0.130 Uiso 1 1 calc R . .
B1 B 0.5046(7) 0.1359(6) 0.204(2) 0.054(5) Uani 1 1 d . . .
B2 B 0.5290(8) 0.0976(7) 0.071(3) 0.072(7) Uani 1 1 d . . .
B3 B 0.5361(6) 0.1490(6) 0.017(3) 0.059(5) Uani 1 1 d . . .
B4 B 0.4843(8) 0.1737(8) 0.061(3) 0.076(7) Uani 1 1 d . . .
B5 B 0.4491(6) 0.1368(8) 0.147(3) 0.060(6) Uani 1 1 d . . .
B6 B 0.4771(7) 0.0889(5) 0.159(3) 0.050(4) Uani 1 1 d . . .
B7 B 0.4877(8) 0.0779(7) -0.051(3) 0.072(7) Uani 1 1 d . . .
H71 H 0.4873 0.0461 -0.0951 0.087 Uiso 1 1 calc R . .
B8 B 0.5248(9) 0.1140(7) -0.132(3) 0.071(7) Uani 1 1 d . . .
H82 H 0.5499 0.1064 -0.2266 0.085 Uiso 1 1 calc R . .
B9 B 0.4961(9) 0.1589(10) -0.132(3) 0.089(9) Uani 1 1 d . . .
H9 H 0.5018 0.1824 -0.2290 0.107 Uiso 1 1 calc R . .
B10 B 0.4458(8) 0.1511(7) -0.063(3) 0.068(6) Uani 1 1 d . . .
H10 H 0.4175 0.1680 -0.1130 0.081 Uiso 1 1 calc R . .
B11 B 0.4413(7) 0.1001(7) -0.004(3) 0.070(6) Uani 1 1 d . . .
H11 H 0.4102 0.0832 -0.0133 0.084 Uiso 1 1 calc R . .
B12 B 0.2651(9) 0.2508(7) 0.781(3) 0.069(6) Uani 1 1 d . . .
B13 B 0.2388(9) 0.2482(7) 0.978(3) 0.072(7) Uani 1 1 d . . .
B14 B 0.2736(9) 0.2869(6) 0.920(3) 0.066(6) Uani 1 1 d . . .
B15 B 0.3148(9) 0.2709(7) 0.803(4) 0.084(8) Uani 1 1 d . . .
B16 B 0.3086(9) 0.2174(6) 0.791(4) 0.086(9) Uani 1 1 d . . .
B17 B 0.2623(7) 0.2051(8) 0.899(3) 0.062(6) Uani 1 1 d . . .
B18 B 0.2761(15) 0.2693(11) 1.116(4) 0.123(16) Uani 1 1 d . . .
H18 H 0.2640 0.2865 1.2254 0.147 Uiso 1 1 calc R . .
B19 B 0.3199(12) 0.2831(8) 1.031(5) 0.108(11) Uani 1 1 d . . .
H191 H 0.3376 0.3091 1.0866 0.129 Uiso 1 1 calc R . .
B20 B 0.3471(10) 0.2378(13) 0.931(5) 0.118(13) Uani 1 1 d . . .
H201 H 0.3828 0.2343 0.9161 0.142 Uiso 1 1 calc R . .
B21 B 0.3099(9) 0.1950(9) 0.982(5) 0.121(15) Uani 1 1 d . . .
H21 H 0.3207 0.1633 1.0012 0.145 Uiso 1 1 calc R . .
B22 B 0.2722(11) 0.2158(9) 1.108(3) 0.084(8) Uani 1 1 d . . .
H22 H 0.2604 0.1978 1.2164 0.100 Uiso 1 1 calc R . .

loop_
_atom_site_aniso_label
_atom_site_aniso_U_11
_atom_site_aniso_U_22
_atom_site_aniso_U_33
_atom_site_aniso_U_23
_atom_site_aniso_U_13
_atom_site_aniso_U_12
Pt1 0.0333(2) 0.0348(3) 0.0360(3) 0.0008(2) -0.0003(2) 0.0001(2)
Pt2 0.0342(3) 0.0348(3) 0.0370(3) 0.0025(2) -0.0012(2) 0.00013(19)
Br1 0.0834(15) 0.177(3) 0.0432(10) -0.0018(13) -0.0029(10) -0.0498(18)
Br2 0.0508(12) 0.106(2) 0.214(4) 0.068(2) 0.0113(16) 0.0161(12)
Br3 0.0699(11) 0.0876(13) 0.0767(14) -0.0086(11) 0.0212(11) -0.0247(10)
Br4 0.1079(19) 0.0517(11) 0.142(2) -0.0133(13) 0.0493(18) -0.0102(12)
Br5 0.0717(12) 0.0703(13) 0.0932(16) -0.0124(12) 0.0303(11) -0.0116(10)
Br6 0.0521(11) 0.1079(18) 0.157(3) 0.0790(19) -0.0060(13) -0.0083(12)
Br7 0.118(2) 0.134(2) 0.0704(16) 0.0310(15) -0.0161(14) -0.0123(18)
Br8 0.102(2) 0.169(3) 0.180(4) 0.083(3) 0.074(2) 0.067(2)
Br9 0.281(5) 0.0678(15) 0.0713(16) 0.0109(12) 0.044(2) 0.068(2)
Br10 0.1049(19) 0.0833(17) 0.157(3) 0.0458(18) 0.0366(19) -0.0108(15)
Br11 0.147(2) 0.0598(13) 0.143(3) -0.0088(14) 0.082(2) 0.0036(14)
Br12 0.1049(18) 0.0820(15) 0.1013(19) 0.0140(13) -0.0044(15) -0.0360(13)
P1 0.0385(19) 0.042(2) 0.0371(19) -0.0001(15) -0.0001(14) -0.0041(16)
P2 0.039(2) 0.051(2) 0.049(2) 0.0082(18) 0.0023(17) -0.0077(17)
P3 0.043(2) 0.0320(18) 0.046(2) 0.0061(15) -0.0043(16) -0.0055(15)
P4 0.069(3) 0.0312(19) 0.053(2) 0.0038(17) -0.017(2) -0.0047(19)
N1 0.049(7) 0.035(6) 0.057(8) -0.003(6) -0.002(6) 0.016(5)
N2 0.038(7) 0.055(8) 0.065(9) 0.014(7) -0.003(6) 0.001(6)
C1 0.035(7) 0.042(8) 0.023(6) 0.002(5) -0.003(5) 0.002(6)
C2 0.040(7) 0.044(8) 0.025(7) 0.008(6) 0.004(5) 0.000(6)
C3 0.042(7) 0.035(7) 0.030(7) -0.005(6) 0.000(5) -0.004(6)
C4 0.034(6) 0.034(7) 0.032(7) -0.001(6) 0.008(5) -0.002(5)
C5 0.034(7) 0.034(7) 0.037(8) 0.009(6) 0.006(6) -0.008(6)
C6 0.033(7) 0.060(9) 0.026(7) 0.009(6) 0.009(5) -0.007(6)
C7 0.044(8) 0.042(8) 0.031(7) -0.012(6) 0.007(6) -0.014(6)
C8 0.050(8) 0.038(8) 0.029(7) -0.008(6) -0.001(6) 0.002(6)
C9 0.034(7) 0.042(7) 0.019(6) 0.003(5) -0.003(5) 0.000(6)
C10 0.036(7) 0.040(7) 0.027(7) -0.004(6) -0.010(5) -0.006(5)
C11 0.038(7) 0.039(8) 0.035(8) 0.006(6) -0.005(6) -0.007(6)
C12 0.036(7) 0.030(7) 0.037(7) -0.007(5) -0.008(6) -0.007(6)
C13 0.044(8) 0.048(9) 0.030(7) 0.000(6) -0.001(6) 0.004(6)
C14 0.044(8) 0.037(7) 0.043(8) -0.003(6) 0.006(6) -0.011(6)
C15 0.040(7) 0.033(7) 0.025(6) 0.000(5) -0.013(5) -0.001(6)
C16 0.038(7) 0.036(7) 0.030(6) 0.000(6) 0.009(6) -0.004(6)
C17 0.037(6) 0.032(6) 0.034(7) 0.000(6) 0.000(6) -0.005(5)
C18 0.037(7) 0.021(6) 0.043(8) 0.009(5) 0.007(6) 0.008(5)
C19 0.037(7) 0.040(8) 0.033(7) 0.000(6) -0.003(6) 0.004(6)
C20 0.036(7) 0.053(9) 0.037(8) 0.001(6) -0.014(6) -0.001(7)
C21 0.059(10) 0.060(10) 0.042(9) -0.001(7) -0.016(7) 0.019(8)
C22 0.050(9) 0.050(9) 0.041(9) -0.005(7) 0.001(7) -0.002(7)
C23 0.052(9) 0.043(9) 0.063(11) -0.002(7) 0.009(8) -0.010(7)
C24 0.070(12) 0.043(10) 0.15(2) 0.015(12) -0.005(13) 0.017(9)
C25 0.050(10) 0.080(13) 0.076(13) -0.010(11) 0.016(9) 0.013(10)
C26 0.091(15) 0.071(13) 0.074(14) -0.022(11) -0.003(12) -0.013(11)
C27 0.071(12) 0.069(11) 0.048(10) 0.027(8) 0.009(9) -0.012(10)
C28 0.072(12) 0.076(13) 0.062(12) 0.022(10) 0.001(9) -0.046(10)
C29 0.070(11) 0.058(10) 0.040(9) 0.018(7) -0.010(8) -0.029(9)
C30 0.054(11) 0.104(16) 0.068(13) -0.019(12) -0.007(9) -0.037(11)
C31A 0.065(10) 0.077(10) 0.106(13) -0.015(10) 0.022(10) -0.017(8)
C32A 0.065(10) 0.077(11) 0.106(13) -0.016(10) 0.020(10) -0.017(8)
C33A 0.101(13) 0.039(11) 0.055(10) 0.011(8) -0.002(9) 0.004(11)
C34A 0.102(13) 0.040(11) 0.056(10) 0.010(8) -0.003(9) 0.004(11)
C35A 0.067(10) 0.079(10) 0.112(13) -0.008(10) 0.021(9) -0.013(8)
C36A 0.068(10) 0.080(10) 0.113(13) -0.007(10) 0.020(10) -0.012(8)
C31B 0.067(10) 0.079(10) 0.108(13) -0.012(10) 0.021(9) -0.016(8)
C32B 0.067(10) 0.078(11) 0.107(13) -0.014(10) 0.021(10) -0.017(8)
C33B 0.101(13) 0.038(11) 0.056(10) 0.011(9) -0.002(9) 0.004(11)
C34B 0.101(13) 0.039(11) 0.055(10) 0.011(9) -0.003(9) 0.004(11)
C35B 0.068(10) 0.079(11) 0.113(13) -0.007(10) 0.020(10) -0.011(8)
C36B 0.067(10) 0.079(11) 0.113(13) -0.007(10) 0.021(10) -0.012(8)
C37 0.057(11) 0.058(10) 0.059(11) 0.025(8) -0.010(8) 0.002(8)
C38 0.058(12) 0.114(18) 0.086(16) 0.040(14) 0.004(11) 0.010(12)
C39 0.039(9) 0.074(12) 0.067(12) 0.019(10) 0.002(8) -0.010(8)
C40 0.086(14) 0.065(12) 0.065(12) 0.001(10) 0.012(11) -0.013(11)
C41 0.082(12) 0.041(9) 0.048(9) 0.007(7) -0.030(9) -0.015(8)
C42 0.14(2) 0.070(14) 0.079(16) 0.025(12) -0.017(15) -0.030(15)
C43 0.115(17) 0.057(11) 0.054(11) 0.009(9) -0.019(11) -0.005(11)
C44 0.127(19) 0.050(10) 0.063(13) -0.005(9) -0.039(13) -0.020(12)
C45A 0.085(12) 0.021(10) 0.28(4) 0.013(15) -0.04(2) -0.004(9)
C46A 0.085(12) 0.020(10) 0.28(4) 0.012(15) -0.04(2) -0.004(9)
C47A 0.080(11) 0.04(2) 0.115(14) 0.016(17) 0.041(11) -0.015(12)
C48A 0.081(11) 0.04(2) 0.115(14) 0.016(17) 0.042(11) -0.014(12)
C49A 0.26(4) 0.048(19) 0.062(12) 0.017(10) -0.075(19) -0.01(2)
C50A 0.26(4) 0.048(19) 0.062(12) 0.016(10) -0.074(19) -0.01(2)
C45B 0.085(12) 0.021(10) 0.28(4) 0.013(15) -0.04(2) -0.004(9)
C46B 0.086(12) 0.022(10) 0.28(4) 0.013(16) -0.04(2) -0.004(9)
C47B 0.080(11) 0.04(2) 0.115(14) 0.016(17) 0.041(11) -0.015(12)
C48B 0.081(11) 0.04(2) 0.115(14) 0.016(17) 0.041(11) -0.015(12)
C49B 0.26(4) 0.048(19) 0.062(13) 0.016(11) -0.074(19) -0.01(2)
C50B 0.26(4) 0.047(19) 0.062(13) 0.016(11) -0.074(19) -0.01(2)
C51 0.081(13) 0.117(17) 0.027(9) -0.001(9) 0.017(9) -0.009(13)
C52 0.101(19) 0.11(2) 0.11(2) 0.023(18) -0.058(17) -0.001(17)
B1 0.061(11) 0.066(13) 0.034(9) -0.012(8) -0.002(8) 0.002(10)
B2 0.064(13) 0.050(12) 0.101(18) 0.001(11) 0.020(12) 0.018(10)
B3 0.056(10) 0.063(11) 0.056(11) -0.007(11) 0.015(9) -0.010(9)
B4 0.068(14) 0.075(15) 0.084(17) 0.008(12) -0.007(12) 0.013(12)
B5 0.039(9) 0.097(17) 0.044(11) -0.002(10) 0.004(8) 0.002(10)
B6 0.058(11) 0.026(8) 0.067(12) 0.009(8) 0.002(10) -0.007(8)
B7 0.095(17) 0.053(12) 0.069(15) -0.030(11) 0.002(12) -0.007(11)
B8 0.083(15) 0.057(13) 0.073(15) -0.031(11) 0.026(13) -0.014(12)
B9 0.079(16) 0.13(3) 0.056(14) 0.038(15) 0.015(12) 0.028(17)
B10 0.067(13) 0.068(14) 0.068(14) 0.004(11) -0.012(10) 0.007(11)
B11 0.060(11) 0.094(16) 0.055(13) -0.009(13) 0.009(11) -0.018(11)
B12 0.086(16) 0.067(14) 0.055(13) 0.008(10) 0.014(12) 0.022(12)
B13 0.114(19) 0.073(13) 0.030(10) 0.022(10) 0.012(11) 0.019(12)
B14 0.12(2) 0.037(10) 0.042(11) 0.003(8) 0.000(11) -0.006(11)
B15 0.076(16) 0.054(13) 0.12(2) 0.035(15) -0.015(15) 0.003(12)
B16 0.10(2) 0.026(10) 0.13(2) 0.010(12) 0.063(18) 0.009(11)
B17 0.058(12) 0.082(15) 0.047(11) 0.009(10) 0.006(9) -0.020(11)
B18 0.20(4) 0.12(3) 0.047(15) -0.009(16) -0.02(2) 0.08(3)
B19 0.14(3) 0.055(14) 0.13(3) -0.035(17) 0.02(2) -0.012(15)
B20 0.053(15) 0.18(4) 0.12(3) 0.00(3) 0.001(16) -0.007(19)
B21 0.090(17) 0.12(2) 0.16(3) 0.10(2) 0.05(2) 0.076(18)
B22 0.13(2) 0.095(19) 0.026(10) 0.014(11) -0.024(12) -0.013(17)

loop_
_atom_type_symbol
_atom_type_description
_atom_type_number_in_cell
_atom_type_scat_dispersion_real
_atom_type_scat_dispersion_imag
_atom_type_scat_source
C C 208 0.0033 0.0016
; International Tables for Crystallography (1992).
Vol. C, Tables 4.2.6.8 and 6.1.1.4
;
H H 360 0.0000 0.0000
; International Tables for Crystallography (1992).
Vol. C, Tables 4.2.6.8 and 6.1.1.4
;
B B 88 0.0013 0.0007
; International Tables for Crystallography (1992).
Vol. C, Tables 4.2.6.8 and 6.1.1.4
;
Br Br 48 -0.2901 2.4595
; International Tables for Crystallography (1992).
Vol. C, Tables 4.2.6.8 and 6.1.1.4
;
N N 8 0.0061 0.0033
; International Tables for Crystallography (1992).
Vol. C, Tables 4.2.6.8 and 6.1.1.4
;
P P 16 0.1023 0.0942
; International Tables for Crystallography (1992).
Vol. C, Tables 4.2.6.8 and 6.1.1.4
;
Pt Pt 8 -1.7033 8.3905
; International Tables for Crystallography (1992).
Vol. C, Tables 4.2.6.8 and 6.1.1.4
;

loop_
_geom_angle_atom_site_label_1
_geom_angle_atom_site_label_2
_geom_angle_atom_site_label_3
_geom_angle
_geom_angle_site_symmetry_1
_geom_angle_site_symmetry_3
_geom_angle_publ_flag
C10 Pt1 N1 177.0(6) . . ?
C10 Pt1 P1 88.0(4) . . ?
N1 Pt1 P1 92.1(4) . . ?
C10 Pt1 P2 89.3(4) . . ?
N1 Pt1 P2 90.6(4) . . ?
P1 Pt1 P2 177.27(14) . . ?
C17 Pt2 N2 176.4(5) . . ?
C17 Pt2 P4 92.0(4) . . ?
N2 Pt2 P4 90.4(4) . . ?
C17 Pt2 P3 88.8(3) . . ?
N2 Pt2 P3 89.0(4) . . ?
P4 Pt2 P3 176.55(15) . . ?
C27 P1 C25 105.8(10) . . ?
C27 P1 C29 105.1(8) . . ?
C25 P1 C29 104.5(9) . . ?
C27 P1 Pt1 114.3(6) . . ?
C25 P1 Pt1 113.7(7) . . ?
C29 P1 Pt1 112.6(5) . . ?
C31A P2 C35A 98.1(14) . . ?
C33B P2 C35B 107(3) . . ?
C33B P2 C31B 110(2) . . ?
C35B P2 C31B 88.7(18) . . ?
C31A P2 C33A 104.4(13) . . ?
C35A P2 C33A 107.9(13) . . ?
C31A P2 Pt1 115.3(10) . . ?
C33B P2 Pt1 109.5(18) . . ?
C35A P2 Pt1 117.4(12) . . ?
C35B P2 Pt1 126.3(16) . . ?
C31B P2 Pt1 113.2(17) . . ?
C33A P2 Pt1 112.3(9) . . ?
C41 P3 C43 101.8(9) . . ?
C41 P3 C39 104.3(9) . . ?
C43 P3 C39 105.3(10) . . ?
C41 P3 Pt2 118.5(5) . . ?
C43 P3 Pt2 116.0(6) . . ?
C39 P3 Pt2 109.5(6) . . ?
C49A P4 C47A 112(4) . . ?
C47B P4 C45B 97(4) . . ?
C49A P4 C45A 95(2) . . ?
C47A P4 C45A 108(3) . . ?
C47B P4 C49B 100(5) . . ?
C45B P4 C49B 113(3) . . ?
C49A P4 Pt2 115.1(11) . . ?
C47A P4 Pt2 117(4) . . ?
C47B P4 Pt2 124(6) . . ?
C45B P4 Pt2 118(2) . . ?
C45A P4 Pt2 107.2(10) . . ?
C49B P4 Pt2 105(2) . . ?
C23 N1 Pt1 172.0(14) . . ?
C37 N2 Pt2 170.8(16) . . ?
C6 C1 C5 122.5(12) . . ?
C6 C1 C2 125.0(13) . . ?
C5 C1 C2 106.9(12) . . ?
C9 C2 C3 123.0(12) . . ?
C9 C2 C1 121.2(13) . . ?
C3 C2 C1 109.2(12) . . ?
C12 C3 C2 122.0(12) . . ?
C12 C3 C4 123.8(12) . . ?
C2 C3 C4 107.5(12) . . ?
C15 C4 C5 124.2(12) . . ?
C15 C4 C3 123.4(12) . . ?
C5 C4 C3 107.2(11) . . ?
C18 C5 C1 122.8(13) . . ?
C18 C5 C4 121.2(13) . . ?
C1 C5 C4 109.2(12) . . ?
C1 C6 C20 116.6(13) . . ?
C1 C6 C7 113.5(12) . . ?
C20 C6 C7 128.6(14) . . ?
C8 C7 C6 121.7(12) . . ?
C8 C7 H7 119.1 . . ?
C6 C7 H7 119.1 . . ?
C7 C8 C9 121.8(13) . . ?
C7 C8 H8 119.1 . . ?
C9 C8 H8 119.1 . . ?
C2 C9 C8 115.1(12) . . ?
C2 C9 C10 116.0(12) . . ?
C8 C9 C10 127.2(12) . . ?
C11 C10 C9 118.7(12) . . ?
C11 C10 Pt1 122.4(10) . . ?
C9 C10 Pt1 118.9(9) . . ?
C10 C11 C12 123.5(12) . . ?
C10 C11 C21 120.7(13) . . ?
C12 C11 C21 115.5(13) . . ?
C3 C12 C11 115.5(12) . . ?
C3 C12 C13 113.3(12) . . ?
C11 C12 C13 130.1(13) . . ?
C14 C13 C12 121.0(13) . . ?
C14 C13 H13 119.5 . . ?
C12 C13 H13 119.5 . . ?
C15 C14 C13 121.9(14) . . ?
C15 C14 H14 119.0 . . ?
C13 C14 H14 119.0 . . ?
C4 C15 C14 115.1(12) . . ?
C4 C15 C16 115.4(11) . . ?
C14 C15 C16 127.2(12) . . ?
C17 C16 C15 121.3(12) . . ?
C17 C16 C22 124.2(12) . . ?
C15 C16 C22 114.3(12) . . ?
C16 C17 C18 121.5(12) . . ?
C16 C17 Pt2 121.9(10) . . ?
C18 C17 Pt2 115.9(9) . . ?
C5 C18 C19 113.4(12) . . ?
C5 C18 C17 115.7(13) . . ?
C19 C18 C17 129.6(12) . . ?
C20 C19 C18 123.9(13) . . ?
C20 C19 H19 118.0 . . ?
C18 C19 H19 118.1 . . ?
C19 C20 C6 119.2(13) . . ?
C19 C20 H20 120.4 . . ?
C6 C20 H20 120.4 . . ?
C11 C21 H211 109.5 . . ?
C11 C21 H212 109.5 . . ?
H211 C21 H212 109.5 . . ?
C11 C21 H213 109.5 . . ?
H211 C21 H213 109.5 . . ?
H212 C21 H213 109.5 . . ?
C16 C22 H221 109.5 . . ?
C16 C22 H222 109.5 . . ?
H221 C22 H222 109.5 . . ?
C16 C22 H223 109.5 . . ?
H221 C22 H223 109.5 . . ?
H222 C22 H223 109.5 . . ?
N1 C23 C24 178(2) . . ?
C23 C24 H241 109.5 . . ?
C23 C24 H242 109.5 . . ?
H241 C24 H242 109.5 . . ?
C23 C24 H243 109.5 . . ?
H241 C24 H243 109.5 . . ?
H242 C24 H243 109.5 . . ?
C26 C25 P1 109.3(14) . . ?
C26 C25 H251 109.8 . . ?
P1 C25 H251 109.8 . . ?
C26 C25 H252 109.8 . . ?
P1 C25 H252 109.8 . . ?
H251 C25 H252 108.3 . . ?
C25 C26 H261 109.5 . . ?
C25 C26 H262 109.5 . . ?
H261 C26 H262 109.5 . . ?
C25 C26 H263 109.5 . . ?
H261 C26 H263 109.5 . . ?
H262 C26 H263 109.5 . . ?
C28 C27 P1 117.1(14) . . ?
C28 C27 H271 108.0 . . ?
P1 C27 H271 108.0 . . ?
C28 C27 H272 108.0 . . ?
P1 C27 H272 108.0 . . ?
H271 C27 H272 107.3 . . ?
C27 C28 H281 109.5 . . ?
C27 C28 H282 109.5 . . ?
H281 C28 H282 109.5 . . ?
C27 C28 H283 109.5 . . ?
H281 C28 H283 109.5 . . ?
H282 C28 H283 109.5 . . ?
C30 C29 P1 113.8(12) . . ?
C30 C29 H291 108.8 . . ?
P1 C29 H291 108.8 . . ?
C30 C29 H292 108.8 . . ?
P1 C29 H292 108.8 . . ?
H291 C29 H292 107.7 . . ?
C29 C30 H301 109.5 . . ?
C29 C30 H302 109.5 . . ?
H301 C30 H302 109.5 . . ?
C29 C30 H303 109.5 . . ?
H301 C30 H303 109.5 . . ?
H302 C30 H303 109.5 . . ?
C32A C31A P2 115.9(11) . . ?
C32A C31A H311 108.3 . . ?
P2 C31A H311 108.3 . . ?
C32A C31A H312 108.3 . . ?
P2 C31A H312 108.3 . . ?
H311 C31A H312 107.4 . . ?
C31A C32A H321 109.5 . . ?
C31A C32A H322 109.5 . . ?
H321 C32A H322 109.5 . . ?
C31A C32A H323 109.5 . . ?
H321 C32A H323 109.5 . . ?
H322 C32A H323 109.5 . . ?
C34A C33A P2 115.7(11) . . ?
C34A C33A H331 108.4 . . ?
P2 C33A H331 108.4 . . ?
C34A C33A H332 108.4 . . ?
P2 C33A H332 108.4 . . ?
H331 C33A H332 107.4 . . ?
C33A C34A H341 109.5 . . ?
C33A C34A H342 109.5 . . ?
H341 C34A H342 109.5 . . ?
C33A C34A H343 109.5 . . ?
H341 C34A H343 109.5 . . ?
H342 C34A H343 109.5 . . ?
C36A C35A P2 116.3(11) . . ?
C36A C35A H351 108.2 . . ?
P2 C35A H351 108.2 . . ?
C36A C35A H352 108.2 . . ?
P2 C35A H352 108.2 . . ?
H351 C35A H352 107.4 . . ?
C35A C36A H361 109.5 . . ?
C35A C36A H362 109.5 . . ?
H361 C36A H362 109.5 . . ?
C35A C36A H363 109.5 . . ?
H361 C36A H363 109.5 . . ?
H362 C36A H363 109.5 . . ?
C32B C31B P2 116.0(11) . . ?
C32B C31B H313 108.3 . . ?
P2 C31B H313 108.3 . . ?
C32B C31B H314 108.3 . . ?
P2 C31B H314 108.3 . . ?
H313 C31B H314 107.4 . . ?
C31B C32B H324 109.5 . . ?
C31B C32B H325 109.5 . . ?
H324 C32B H325 109.5 . . ?
C31B C32B H326 109.5 . . ?
H324 C32B H326 109.5 . . ?
H325 C32B H326 109.5 . . ?
C34B C33B P2 116.1(11) . . ?
C34B C33B H333 108.3 . . ?
P2 C33B H333 108.3 . . ?
C34B C33B H334 108.3 . . ?
P2 C33B H334 108.3 . . ?
H333 C33B H334 107.4 . . ?
C33B C34B H344 109.5 . . ?
C33B C34B H345 109.5 . . ?
H344 C34B H345 109.5 . . ?
C33B C34B H346 109.5 . . ?
H344 C34B H346 109.5 . . ?
H345 C34B H346 109.5 . . ?
C36B C35B P2 116.0(11) . . ?
C36B C35B H353 108.3 . . ?
P2 C35B H353 108.3 . . ?
C36B C35B H354 108.3 . . ?
P2 C35B H354 108.3 . . ?
H353 C35B H354 107.4 . . ?
C35B C36B H364 109.5 . . ?
C35B C36B H365 109.5 . . ?
H364 C36B H365 109.5 . . ?
C35B C36B H366 109.5 . . ?
H364 C36B H366 109.5 . . ?
H365 C36B H366 109.5 . . ?
N2 C37 C38 179(2) . . ?
C37 C38 H381 109.5 . . ?
C37 C38 H382 109.5 . . ?
H381 C38 H382 109.5 . . ?
C37 C38 H383 109.5 . . ?
H381 C38 H383 109.5 . . ?
H382 C38 H383 109.5 . . ?
C40 C39 P3 113.2(13) . . ?
C40 C39 H391 108.9 . . ?
P3 C39 H391 108.9 . . ?
C40 C39 H392 108.9 . . ?
P3 C39 H392 108.9 . . ?
H391 C39 H392 107.7 . . ?
C39 C40 H401 109.5 . . ?
C39 C40 H402 109.5 . . ?
H401 C40 H402 109.5 . . ?
C39 C40 H403 109.5 . . ?
H401 C40 H403 109.5 . . ?
H402 C40 H403 109.5 . . ?
C42 C41 P3 116.0(15) . . ?
C42 C41 H411 108.3 . . ?
P3 C41 H411 108.3 . . ?
C42 C41 H412 108.3 . . ?
P3 C41 H412 108.3 . . ?
H411 C41 H412 107.4 . . ?
C41 C42 H421 109.5 . . ?
C41 C42 H422 109.5 . . ?
H421 C42 H422 109.5 . . ?
C41 C42 H423 109.5 . . ?
H421 C42 H423 109.5 . . ?
H422 C42 H423 109.5 . . ?
C44 C43 P3 117.9(15) . . ?
C44 C43 H431 107.8 . . ?
P3 C43 H431 107.8 . . ?
C44 C43 H432 107.8 . . ?
P3 C43 H432 107.8 . . ?
H431 C43 H432 107.2 . . ?
C43 C44 H441 109.5 . . ?
C43 C44 H442 109.5 . . ?
H441 C44 H442 109.5 . . ?
C43 C44 H443 109.5 . . ?
H441 C44 H443 109.5 . . ?
H442 C44 H443 109.5 . . ?
C46A C45A P4 116.4(11) . . ?
C46A C45A H451 108.2 . . ?
P4 C45A H451 108.2 . . ?
C46A C45A H452 108.2 . . ?
P4 C45A H452 108.2 . . ?
H451 C45A H452 107.3 . . ?
C45A C46A H461 109.5 . . ?
C45A C46A H462 109.5 . . ?
H461 C46A H462 109.5 . . ?
C45A C46A H463 109.5 . . ?
H461 C46A H463 109.5 . . ?
H462 C46A H463 109.5 . . ?
C48A C47A P4 115.9(11) . . ?
C48A C47A H471 108.3 . . ?
P4 C47A H471 108.3 . . ?
C48A C47A H472 108.3 . . ?
P4 C47A H472 108.3 . . ?
H471 C47A H472 107.4 . . ?
C47A C48A H481 109.5 . . ?
C47A C48A H482 109.5 . . ?
H481 C48A H482 109.5 . . ?
C47A C48A H483 109.5 . . ?
H481 C48A H483 109.5 . . ?
H482 C48A H483 109.5 . . ?
C50A C49A P4 115.6(11) . . ?
C50A C49A H491 108.4 . . ?
P4 C49A H491 108.4 . . ?
C50A C49A H492 108.4 . . ?
P4 C49A H492 108.4 . . ?
H491 C49A H492 107.4 . . ?
C49A C50A H501 109.5 . . ?
C49A C50A H502 109.5 . . ?
H501 C50A H502 109.5 . . ?
C49A C50A H503 109.5 . . ?
H501 C50A H503 109.5 . . ?
H502 C50A H503 109.5 . . ?
C46B C45B P4 115.9(11) . . ?
C46B C45B H453 108.3 . . ?
P4 C45B H453 108.3 . . ?
C46B C45B H454 108.3 . . ?
P4 C45B H454 108.3 . . ?
H453 C45B H454 107.4 . . ?
C45B C46B H464 109.5 . . ?
C45B C46B H465 109.5 . . ?
H464 C46B H465 109.5 . . ?
C45B C46B H466 109.5 . . ?
H464 C46B H466 109.5 . . ?
H465 C46B H466 109.5 . . ?
C48B C47B P4 115.9(11) . . ?
C48B C47B H473 108.3 . . ?
P4 C47B H473 108.3 . . ?
C48B C47B H474 108.3 . . ?
P4 C47B H474 108.3 . . ?
H473 C47B H474 107.4 . . ?
C47B C48B H484 109.5 . . ?
C47B C48B H485 109.5 . . ?
H484 C48B H485 109.5 . . ?
C47B C48B H486 109.5 . . ?
H484 C48B H486 109.5 . . ?
H485 C48B H486 109.5 . . ?
C50B C49B P4 115.8(11) . . ?
C50B C49B H493 108.3 . . ?
P4 C49B H493 108.3 . . ?
C50B C49B H494 108.3 . . ?
P4 C49B H494 108.3 . . ?
H493 C49B H494 107.4 . . ?
C49B C50B H504 109.5 . . ?
C49B C50B H505 109.5 . . ?
H504 C50B H505 109.5 . . ?
C49B C50B H506 109.5 . . ?
H504 C50B H506 109.5 . . ?
H505 C50B H506 109.5 . . ?
B9 C51 B10 61.2(15) . . ?
B9 C51 B7 114.8(17) . . ?
B10 C51 B7 112.5(15) . . ?
B9 C51 B8 63.4(14) . . ?
B10 C51 B8 114.3(16) . . ?
B7 C51 B8 64.4(15) . . ?
B9 C51 B11 112.3(16) . . ?
B10 C51 B11 63.3(14) . . ?
B7 C51 B11 58.6(13) . . ?
B8 C51 B11 112.2(16) . . ?
B9 C51 H51 118.2 . . ?
B10 C51 H51 118.4 . . ?
B7 C51 H51 118.8 . . ?
B8 C51 H51 117.1 . . ?
B11 C51 H51 120.5 . . ?
B19 C52 B22 118(2) . . ?
B19 C52 B18 59(2) . . ?
B22 C52 B18 65(2) . . ?
B19 C52 B20 72(2) . . ?
B22 C52 B20 117(2) . . ?
B18 C52 B20 119(2) . . ?
B19 C52 B21 123(2) . . ?
B22 C52 B21 58.3(16) . . ?
B18 C52 B21 113(2) . . ?
B20 C52 B21 65(2) . . ?
B19 C52 H52 112.0 . . ?
B22 C52 H52 118.3 . . ?
B18 C52 H52 119.4 . . ?
B20 C52 H52 111.4 . . ?
B21 C52 H52 117.6 . . ?
B5 B1 B6 60.8(12) . . ?
B5 B1 B4 59.5(13) . . ?
B6 B1 B4 108.1(15) . . ?
B5 B1 B2 105.1(15) . . ?
B6 B1 B2 58.4(12) . . ?
B4 B1 B2 104.8(15) . . ?
B5 B1 B3 107.3(14) . . ?
B6 B1 B3 106.9(13) . . ?
B4 B1 B3 60.2(13) . . ?
B2 B1 B3 57.9(11) . . ?
B5 B1 Br1 124.7(13) . . ?
B6 B1 Br1 121.3(13) . . ?
B4 B1 Br1 123.9(14) . . ?
B2 B1 Br1 122.3(14) . . ?
B3 B1 Br1 120.8(13) . . ?
B8 B2 B7 61.9(16) . . ?
B8 B2 B3 58.4(12) . . ?
B7 B2 B3 108.5(18) . . ?
B8 B2 B6 111.3(19) . . ?
B7 B2 B6 60.2(13) . . ?
B3 B2 B6 111.4(13) . . ?
B8 B2 B1 107.6(15) . . ?
B7 B2 B1 106.9(15) . . ?
B3 B2 B1 61.4(11) . . ?
B6 B2 B1 60.4(11) . . ?
B8 B2 Br2 123.2(15) . . ?
B7 B2 Br2 123.3(15) . . ?
B3 B2 Br2 120.7(15) . . ?
B6 B2 Br2 118.0(14) . . ?
B1 B2 Br2 120.1(16) . . ?
B8 B3 B9 60.3(16) . . ?
B8 B3 B2 59.2(14) . . ?
B9 B3 B2 105.0(18) . . ?
B8 B3 B4 105.1(16) . . ?
B9 B3 B4 55.4(14) . . ?
B2 B3 B4 106.0(14) . . ?
B8 B3 B1 107.6(14) . . ?
B9 B3 B1 103.3(14) . . ?
B2 B3 B1 60.6(12) . . ?
B4 B3 B1 59.2(12) . . ?
B8 B3 Br3 123.6(13) . . ?
B9 B3 Br3 124.4(15) . . ?
B2 B3 Br3 124.0(15) . . ?
B4 B3 Br3 122.2(14) . . ?
B1 B3 Br3 121.7(13) . . ?
B9 B4 B10 59.0(16) . . ?
B9 B4 B5 107(2) . . ?
B10 B4 B5 60.2(14) . . ?
B9 B4 B1 108.1(17) . . ?
B10 B4 B1 107.6(18) . . ?
B5 B4 B1 59.2(13) . . ?
B9 B4 B3 59.9(14) . . ?
B10 B4 B3 107.3(18) . . ?
B5 B4 B3 107.4(16) . . ?
B1 B4 B3 60.6(12) . . ?
B9 B4 Br4 122.7(19) . . ?
B10 B4 Br4 121.7(16) . . ?
B5 B4 Br4 121.5(17) . . ?
B1 B4 Br4 121.6(16) . . ?
B3 B4 Br4 122.5(16) . . ?
B11 B5 B10 60.7(13) . . ?
B11 B5 B1 107.6(15) . . ?
B10 B5 B1 107.9(15) . . ?
B11 B5 B4 107.2(16) . . ?
B10 B5 B4 58.3(14) . . ?
B1 B5 B4 61.4(12) . . ?
B11 B5 B6 59.2(13) . . ?
B10 B5 B6 108.5(16) . . ?
B1 B5 B6 60.7(11) . . ?
B4 B5 B6 109.5(14) . . ?
B11 B5 Br5 122.5(13) . . ?
B10 B5 Br5 123.5(14) . . ?
B1 B5 Br5 120.2(13) . . ?
B4 B5 Br5 122.3(16) . . ?
B6 B5 Br5 119.7(14) . . ?
B11 B6 B7 56.1(13) . . ?
B11 B6 B2 103.5(15) . . ?
B7 B6 B2 58.8(14) . . ?
B11 B6 B1 105.0(13) . . ?
B7 B6 B1 106.4(14) . . ?
B2 B6 B1 61.2(11) . . ?
B11 B6 B5 58.2(12) . . ?
B7 B6 B5 102.6(14) . . ?
B2 B6 B5 105.4(13) . . ?
B1 B6 B5 58.5(11) . . ?
B11 B6 Br6 123.1(13) . . ?
B7 B6 Br6 124.7(12) . . ?
B2 B6 Br6 124.8(13) . . ?
B1 B6 Br6 122.9(13) . . ?
B5 B6 Br6 123.0(13) . . ?
B11 B7 C51 62.2(14) . . ?
B11 B7 B2 109.7(15) . . ?
C51 B7 B2 104.6(16) . . ?
B11 B7 B6 61.8(13) . . ?
C51 B7 B6 109.6(15) . . ?
B2 B7 B6 61.0(13) . . ?
B11 B7 B8 109.9(18) . . ?
C51 B7 B8 57.9(14) . . ?
B2 B7 B8 58.6(14) . . ?
B6 B7 B8 109.1(14) . . ?
B11 B7 H71 119.0 . . ?
C51 B7 H71 122.8 . . ?
B2 B7 H71 123.0 . . ?
B6 B7 H71 119.9 . . ?
B8 B7 H71 122.2 . . ?
C51 B8 B3 107.4(16) . . ?
C51 B8 B2 105.2(16) . . ?
B3 B8 B2 62.4(14) . . ?
C51 B8 B9 57.2(16) . . ?
B3 B8 B9 61.2(15) . . ?
B2 B8 B9 108.2(15) . . ?
C51 B8 B7 57.7(13) . . ?
B3 B8 B7 109.7(15) . . ?
B2 B8 B7 59.5(14) . . ?
B9 B8 B7 104.6(18) . . ?
C51 B8 H82 124.5 . . ?
B3 B8 H82 119.3 . . ?
B2 B8 H82 121.5 . . ?
B9 B8 H82 123.1 . . ?
B7 B8 H82 123.0 . . ?
C51 B9 B4 109.1(19) . . ?
C51 B9 B10 59.8(16) . . ?
B4 B9 B10 62.1(15) . . ?
C51 B9 B8 59.4(16) . . ?
B4 B9 B8 111.3(18) . . ?
B10 B9 B8 110(2) . . ?
C51 B9 B3 106.9(18) . . ?
B4 B9 B3 64.7(15) . . ?
B10 B9 B3 113.5(17) . . ?
B8 B9 B3 58.5(13) . . ?
C51 B9 H9 123.4 . . ?
B4 B9 H9 118.4 . . ?
B10 B9 H9 119.1 . . ?
B8 B9 H9 121.6 . . ?
B3 B9 H9 119.9 . . ?
C51 B10 B9 59.0(16) . . ?
C51 B10 B4 105.9(17) . . ?
B9 B10 B4 58.9(16) . . ?
C51 B10 B5 106.5(17) . . ?
B9 B10 B5 108.0(17) . . ?
B4 B10 B5 61.5(14) . . ?
C51 B10 B11 60.2(13) . . ?
B9 B10 B11 108.2(18) . . ?
B4 B10 B11 108.5(17) . . ?
B5 B10 B11 59.1(14) . . ?
C51 B10 H10 123.2 . . ?
B9 B10 H10 122.1 . . ?
B4 B10 H10 121.9 . . ?
B5 B10 H10 121.8 . . ?
B11 B10 H10 121.3 . . ?
B7 B11 C51 59.3(14) . . ?
B7 B11 B5 110.7(16) . . ?
C51 B11 B5 104.3(15) . . ?
B7 B11 B6 62.1(14) . . ?
C51 B11 B6 107.7(15) . . ?
B5 B11 B6 62.6(12) . . ?
B7 B11 B10 107.3(16) . . ?
C51 B11 B10 56.4(13) . . ?
B5 B11 B10 60.2(13) . . ?
B6 B11 B10 110.7(15) . . ?
B7 B11 H11 120.4 . . ?
C51 B11 H11 125.3 . . ?
B5 B11 H11 121.2 . . ?
B6 B11 H11 119.0 . . ?
B10 B11 H11 122.3 . . ?
B14 B12 B15 59.8(18) . . ?
B14 B12 B16 108(2) . . ?
B15 B12 B16 62.9(15) . . ?
B14 B12 B13 60.7(14) . . ?
B15 B12 B13 110(2) . . ?
B16 B12 B13 106.2(17) . . ?
B14 B12 B17 105.4(17) . . ?
B15 B12 B17 108.9(17) . . ?
B16 B12 B17 58.2(12) . . ?
B13 B12 B17 57.9(13) . . ?
B14 B12 Br7 127.0(15) . . ?
B15 B12 Br7 123.4(17) . . ?
B16 B12 Br7 119.7(17) . . ?
B13 B12 Br7 120.4(16) . . ?
B17 B12 Br7 118.5(16) . . ?
B17 B13 B14 104.9(17) . . ?
B17 B13 B18 106.8(19) . . ?
B14 B13 B18 57.5(17) . . ?
B17 B13 B12 61.5(13) . . ?
B14 B13 B12 56.4(13) . . ?
B18 B13 B12 104(2) . . ?
B17 B13 B22 58.9(13) . . ?
B14 B13 B22 104(2) . . ?
B18 B13 B22 59.9(16) . . ?
B12 B13 B22 106.4(18) . . ?
B17 B13 Br8 120.2(17) . . ?
B14 B13 Br8 125.9(15) . . ?
B18 B13 Br8 125.3(18) . . ?
B12 B13 Br8 121.4(16) . . ?
B22 B13 Br8 123.8(15) . . ?
B12 B14 B15 60.8(15) . . ?
B12 B14 B18 112.6(19) . . ?
B15 B14 B18 112(2) . . ?
B12 B14 B19 115.9(19) . . ?
B15 B14 B19 68(2) . . ?
B18 B14 B19 56(2) . . ?
B12 B14 B13 62.9(13) . . ?
B15 B14 B13 112.6(16) . . ?
B18 B14 B13 61(2) . . ?
B19 B14 B13 109.1(18) . . ?
B12 B14 Br9 117.5(15) . . ?
B15 B14 Br9 120.7(14) . . ?
B18 B14 Br9 119.3(16) . . ?
B19 B14 Br9 120.9(14) . . ?
B13 B14 Br9 116.3(17) . . ?
B14 B15 B12 59.4(15) . . ?
B14 B15 B16 105.4(18) . . ?
B12 B15 B16 60.2(15) . . ?
B14 B15 B20 107(2) . . ?
B12 B15 B20 108.8(19) . . ?
B16 B15 B20 59.0(18) . . ?
B14 B15 B19 56.4(18) . . ?
B12 B15 B19 105(2) . . ?
B16 B15 B19 106.1(19) . . ?
B20 B15 B19 62.3(19) . . ?
B14 B15 Br10 124.2(15) . . ?
B12 B15 Br10 119.7(18) . . ?
B16 B15 Br10 122(2) . . ?
B20 B15 Br10 121.5(19) . . ?
B19 B15 Br10 125.6(18) . . ?
B21 B16 B17 57.6(14) . . ?
B21 B16 B12 109.7(17) . . ?
B17 B16 B12 62.2(14) . . ?
B21 B16 B20 65(2) . . ?
B17 B16 B20 109(2) . . ?
B12 B16 B20 108(2) . . ?
B21 B16 B15 112(2) . . ?
B17 B16 B15 107.3(18) . . ?
B12 B16 B15 56.9(14) . . ?
B20 B16 B15 60.8(19) . . ?
B21 B16 Br11 119.9(16) . . ?
B17 B16 Br11 126.8(18) . . ?
B12 B16 Br11 124(2) . . ?
B20 B16 Br11 115.7(18) . . ?
B15 B16 Br11 118.4(17) . . ?
B21 B17 B16 60.9(16) . . ?
B21 B17 B13 113(2) . . ?
B16 B17 B13 109.7(17) . . ?
B21 B17 B22 59.6(18) . . ?
B16 B17 B22 107(2) . . ?
B13 B17 B22 63.4(16) . . ?
B21 B17 B12 110.3(17) . . ?
B16 B17 B12 59.6(13) . . ?
B13 B17 B12 60.7(13) . . ?
B22 B17 B12 109.2(19) . . ?
B21 B17 Br12 115.5(19) . . ?
B16 B17 Br12 117.6(16) . . ?
B13 B17 Br12 123.7(16) . . ?
B22 B17 Br12 123.7(15) . . ?
B12 B17 Br12 122.1(15) . . ?
B19 B18 C52 58(2) . . ?
B19 B18 B14 62(2) . . ?
C52 B18 B14 102(3) . . ?
B19 B18 B13 114(2) . . ?
C52 B18 B13 105(2) . . ?
B14 B18 B13 61.0(15) . . ?
B19 B18 B22 109(2) . . ?
C52 B18 B22 57.1(17) . . ?
B14 B18 B22 108.3(19) . . ?
B13 B18 B22 62.2(18) . . ?
B19 B18 H18 118.4 . . ?
C52 B18 H18 127.7 . . ?
B14 B18 H18 123.0 . . ?
B13 B18 H18 119.1 . . ?
B22 B18 H18 121.1 . . ?
C52 B19 B18 63(2) . . ?
C52 B19 B14 105(2) . . ?
B18 B19 B14 61.7(19) . . ?
C52 B19 B15 100.0(19) . . ?
B18 B19 B15 107(2) . . ?
B14 B19 B15 55.4(17) . . ?
C52 B19 B20 56.0(19) . . ?
B18 B19 B20 109(2) . . ?
B14 B19 B20 102(2) . . ?
B15 B19 B20 56.8(16) . . ?
C52 B19 H191 124.7 . . ?
B18 B19 H191 118.2 . . ?
B14 B19 H191 124.6 . . ?
B15 B19 H191 126.7 . . ?
B20 B19 H191 124.4 . . ?
C52 B20 B16 102(2) . . ?
C52 B20 B15 100(2) . . ?
B16 B20 B15 60.1(16) . . ?
C52 B20 B21 61.2(19) . . ?
B16 B20 B21 55.8(18) . . ?
B15 B20 B21 104.5(19) . . ?
C52 B20 B19 51.6(18) . . ?
B16 B20 B19 106(2) . . ?
B15 B20 B19 61(2) . . ?
B21 B20 B19 104(2) . . ?
C52 B20 H201 127.6 . . ?
B16 B20 H201 124.0 . . ?
B15 B20 H201 123.5 . . ?
B21 B20 H201 123.3 . . ?
B19 B20 H201 124.3 . . ?
B17 B21 B22 63.1(13) . . ?
B17 B21 B16 61.5(16) . . ?
B22 B21 B16 110.1(15) . . ?
B17 B21 C52 101.2(17) . . ?
B22 B21 C52 56.0(18) . . ?
B16 B21 C52 98.0(18) . . ?
B17 B21 B20 107.4(17) . . ?
B22 B21 B20 104(2) . . ?
B16 B21 B20 58.9(17) . . ?
C52 B21 B20 53.4(19) . . ?
B17 B21 H21 121.0 . . ?
B22 B21 H21 120.8 . . ?
B16 B21 H21 122.8 . . ?
C52 B21 H21 130.8 . . ?
B20 B21 H21 124.3 . . ?
C52 B22 B21 66(2) . . ?
C52 B22 B17 104(2) . . ?
B21 B22 B17 57.4(17) . . ?
C52 B22 B18 57(2) . . ?
B21 B22 B18 112(2) . . ?
B17 B22 B18 104.2(17) . . ?
C52 B22 B13 101.8(18) . . ?
B21 B22 B13 106.6(16) . . ?
B17 B22 B13 57.7(14) . . ?
B18 B22 B13 57.9(16) . . ?
C52 B22 H22 123.6 . . ?
B21 B22 H22 118.1 . . ?
B17 B22 H22 125.7 . . ?
B18 B22 H22 122.1 . . ?
B13 B22 H22 125.4 . . ?

loop_
_geom_bond_atom_site_label_1
_geom_bond_atom_site_label_2
_geom_bond_distance
_geom_bond_site_symmetry_2
_geom_bond_publ_flag
Pt1 C10 2.029(13) . ?
Pt1 N1 2.061(11) . ?
Pt1 P1 2.317(4) . ?
Pt1 P2 2.348(4) . ?
Pt2 C17 2.020(12) . ?
Pt2 N2 2.077(13) . ?
Pt2 P4 2.311(4) . ?
Pt2 P3 2.331(4) . ?
Br1 B1 1.910(19) . ?
Br2 B2 1.98(2) . ?
Br3 B3 1.936(19) . ?
Br4 B4 1.93(3) . ?
Br5 B5 1.94(2) . ?
Br6 B6 1.886(18) . ?
Br7 B12 1.99(3) . ?
Br8 B13 1.96(3) . ?
Br9 B14 2.03(2) . ?
Br10 B15 1.96(3) . ?
Br11 B16 1.97(3) . ?
Br12 B17 2.00(2) . ?
P1 C27 1.807(17) . ?
P1 C25 1.837(17) . ?
P1 C29 1.851(16) . ?
P2 C31A 1.821(11) . ?
P2 C33B 1.822(11) . ?
P2 C35A 1.822(11) . ?
P2 C35B 1.822(11) . ?
P2 C31B 1.823(11) . ?
P2 C33A 1.823(11) . ?
P3 C41 1.782(17) . ?
P3 C43 1.81(2) . ?
P3 C39 1.858(17) . ?
P4 C49A 1.823(11) . ?
P4 C47A 1.823(11) . ?
P4 C47B 1.823(11) . ?
P4 C45B 1.823(11) . ?
P4 C45A 1.823(11) . ?
P4 C49B 1.824(11) . ?
N1 C23 1.129(19) . ?
N2 C37 1.12(2) . ?
C1 C6 1.35(2) . ?
C1 C5 1.41(2) . ?
C1 C2 1.423(19) . ?
C2 C9 1.37(2) . ?
C2 C3 1.402(19) . ?
C3 C12 1.376(19) . ?
C3 C4 1.437(19) . ?
C4 C15 1.357(19) . ?
C4 C5 1.415(19) . ?
C5 C18 1.404(19) . ?
C6 C20 1.449(19) . ?
C6 C7 1.46(2) . ?
C7 C8 1.38(2) . ?
C7 H7 0.9500 . ?
C8 C9 1.453(19) . ?
C8 H8 0.9500 . ?
C9 C10 1.466(17) . ?
C10 C11 1.39(2) . ?
C11 C12 1.41(2) . ?
C11 C21 1.54(2) . ?
C12 C13 1.46(2) . ?
C13 C14 1.45(2) . ?
C13 H13 0.9500 . ?
C14 C15 1.42(2) . ?
C14 H14 0.9500 . ?
C15 C16 1.484(19) . ?
C16 C17 1.366(19) . ?
C16 C22 1.534(19) . ?
C17 C18 1.470(18) . ?
C18 C19 1.416(19) . ?
C19 C20 1.40(2) . ?
C19 H19 0.9500 . ?
C20 H20 0.9500 . ?
C21 H211 0.9800 . ?
C21 H212 0.9800 . ?
C21 H213 0.9800 . ?
C22 H221 0.9800 . ?
C22 H222 0.9800 . ?
C22 H223 0.9800 . ?
C23 C24 1.45(2) . ?
C24 H241 0.9800 . ?
C24 H242 0.9800 . ?
C24 H243 0.9800 . ?
C25 C26 1.60(3) . ?
C25 H251 0.9900 . ?
C25 H252 0.9900 . ?
C26 H261 0.9800 . ?
C26 H262 0.9800 . ?
C26 H263 0.9800 . ?
C27 C28 1.52(2) . ?
C27 H271 0.9900 . ?
C27 H272 0.9900 . ?
C28 H281 0.9800 . ?
C28 H282 0.9800 . ?
C28 H283 0.9800 . ?
C29 C30 1.46(3) . ?
C29 H291 0.9900 . ?
C29 H292 0.9900 . ?
C30 H301 0.9800 . ?
C30 H302 0.9800 . ?
C30 H303 0.9800 . ?
C31A C32A 1.449(16) . ?
C31A H311 0.9900 . ?
C31A H312 0.9900 . ?
C32A H321 0.9800 . ?
C32A H322 0.9800 . ?
C32A H323 0.9800 . ?
C33A C34A 1.449(16) . ?
C33A H331 0.9900 . ?
C33A H332 0.9900 . ?
C34A H341 0.9800 . ?
C34A H342 0.9800 . ?
C34A H343 0.9800 . ?
C35A C36A 1.448(16) . ?
C35A H351 0.9900 . ?
C35A H352 0.9900 . ?
C36A H361 0.9800 . ?
C36A H362 0.9800 . ?
C36A H363 0.9800 . ?
C31B C32B 1.448(16) . ?
C31B H313 0.9900 . ?
C31B H314 0.9900 . ?
C32B H324 0.9800 . ?
C32B H325 0.9800 . ?
C32B H326 0.9800 . ?
C33B C34B 1.448(16) . ?
C33B H333 0.9900 . ?
C33B H334 0.9900 . ?
C34B H344 0.9800 . ?
C34B H345 0.9800 . ?
C34B H346 0.9800 . ?
C35B C36B 1.449(16) . ?
C35B H353 0.9900 . ?
C35B H354 0.9900 . ?
C36B H364 0.9800 . ?
C36B H365 0.9800 . ?
C36B H366 0.9800 . ?
C37 C38 1.49(3) . ?
C38 H381 0.9800 . ?
C38 H382 0.9800 . ?
C38 H383 0.9800 . ?
C39 C40 1.44(3) . ?
C39 H391 0.9900 . ?
C39 H392 0.9900 . ?
C40 H401 0.9800 . ?
C40 H402 0.9800 . ?
C40 H403 0.9800 . ?
C41 C42 1.52(2) . ?
C41 H411 0.9900 . ?
C41 H412 0.9900 . ?
C42 H421 0.9800 . ?
C42 H422 0.9800 . ?
C42 H423 0.9800 . ?
C43 C44 1.54(3) . ?
C43 H431 0.9900 . ?
C43 H432 0.9900 . ?
C44 H441 0.9800 . ?
C44 H442 0.9800 . ?
C44 H443 0.9800 . ?
C45A C46A 1.449(16) . ?
C45A H451 0.9900 . ?
C45A H452 0.9900 . ?
C46A H461 0.9800 . ?
C46A H462 0.9800 . ?
C46A H463 0.9800 . ?
C47A C48A 1.450(16) . ?
C47A H471 0.9900 . ?
C47A H472 0.9900 . ?
C48A H481 0.9800 . ?
C48A H482 0.9800 . ?
C48A H483 0.9800 . ?
C49A C50A 1.449(16) . ?
C49A H491 0.9900 . ?
C49A H492 0.9900 . ?
C50A H501 0.9800 . ?
C50A H502 0.9800 . ?
C50A H503 0.9800 . ?
C45B C46B 1.449(16) . ?
C45B H453 0.9900 . ?
C45B H454 0.9900 . ?
C46B H464 0.9800 . ?
C46B H465 0.9800 . ?
C46B H466 0.9800 . ?
C47B C48B 1.450(16) . ?
C47B H473 0.9900 . ?
C47B H474 0.9900 . ?
C48B H484 0.9800 . ?
C48B H485 0.9800 . ?
C48B H486 0.9800 . ?
C49B C50B 1.449(16) . ?
C49B H493 0.9900 . ?
C49B H494 0.9900 . ?
C50B H504 0.9800 . ?
C50B H505 0.9800 . ?
C50B H506 0.9800 . ?
C51 B9 1.64(4) . ?
C51 B10 1.66(3) . ?
C51 B7 1.68(3) . ?
C51 B8 1.68(3) . ?
C51 B11 1.72(3) . ?
C51 H51 0.9500 . ?
C52 B19 1.58(4) . ?
C52 B22 1.66(4) . ?
C52 B18 1.66(4) . ?
C52 B20 1.67(5) . ?
C52 B21 1.82(5) . ?
C52 H52 0.9500 . ?
B1 B5 1.78(3) . ?
B1 B6 1.82(3) . ?
B1 B4 1.82(3) . ?
B1 B2 1.84(3) . ?
B1 B3 1.85(3) . ?
B2 B8 1.73(4) . ?
B2 B7 1.75(4) . ?
B2 B3 1.78(3) . ?
B2 B6 1.79(3) . ?
B3 B8 1.71(3) . ?
B3 B9 1.76(4) . ?
B3 B4 1.84(3) . ?
B4 B9 1.68(4) . ?
B4 B10 1.73(4) . ?
B4 B5 1.79(4) . ?
B5 B11 1.75(3) . ?
B5 B10 1.77(3) . ?
B5 B6 1.82(3) . ?
B6 B11 1.77(3) . ?
B6 B7 1.77(3) . ?
B7 B11 1.66(3) . ?
B7 B8 1.79(3) . ?
B7 H71 1.1200 . ?
B8 B9 1.75(4) . ?
B8 H82 1.1200 . ?
B9 B10 1.68(4) . ?
B9 H9 1.1200 . ?
B10 B11 1.77(3) . ?
B10 H10 1.1200 . ?
B11 H11 1.1200 . ?
B12 B14 1.67(3) . ?
B12 B15 1.69(4) . ?
B12 B16 1.75(3) . ?
B12 B13 1.79(3) . ?
B12 B17 1.80(3) . ?
B13 B17 1.73(4) . ?
B13 B14 1.75(3) . ?
B13 B18 1.75(5) . ?
B13 B22 1.83(3) . ?
B14 B15 1.68(4) . ?
B14 B18 1.69(4) . ?
B14 B19 1.70(5) . ?
B15 B16 1.80(3) . ?
B15 B20 1.81(5) . ?
B15 B19 1.89(5) . ?
B16 B21 1.72(4) . ?
B16 B17 1.73(3) . ?
B16 B20 1.78(5) . ?
B17 B21 1.66(4) . ?
B17 B22 1.76(3) . ?
B18 B19 1.59(6) . ?
B18 B22 1.79(5) . ?
B18 H18 1.1200 . ?
B19 B20 1.92(5) . ?
B19 H191 1.1200 . ?
B20 B21 1.89(5) . ?
B20 H201 1.1200 . ?
B21 B22 1.70(4) . ?
B21 H21 1.1200 . ?
B22 H22 1.1200 . ?

loop_
_geom_torsion_atom_site_label_1
_geom_torsion_atom_site_label_2
_geom_torsion_atom_site_label_3
_geom_torsion_atom_site_label_4
_geom_torsion
_geom_torsion_site_symmetry_1
_geom_torsion_site_symmetry_2
_geom_torsion_site_symmetry_3
_geom_torsion_site_symmetry_4
_geom_torsion_publ_flag
C10 Pt1 P1 C27 39.1(8) . . . . ?
N1 Pt1 P1 C27 -143.9(8) . . . . ?
C10 Pt1 P1 C25 160.7(8) . . . . ?
N1 Pt1 P1 C25 -22.3(9) . . . . ?
C10 Pt1 P1 C29 -80.7(8) . . . . ?
N1 Pt1 P1 C29 96.3(8) . . . . ?
C10 Pt1 P2 C31A -156.7(13) . . . . ?
N1 Pt1 P2 C31A 26.3(13) . . . . ?
C10 Pt1 P2 C33B 141.4(12) . . . . ?
N1 Pt1 P2 C33B -35.5(12) . . . . ?
C10 Pt1 P2 C35A -41.9(10) . . . . ?
N1 Pt1 P2 C35A 141.1(10) . . . . ?
C10 Pt1 P2 C35B 11(3) . . . . ?
N1 Pt1 P2 C35B -166(3) . . . . ?
C10 Pt1 P2 C31B -96.0(16) . . . . ?
N1 Pt1 P2 C31B 87.1(16) . . . . ?
C10 Pt1 P2 C33A 84.0(9) . . . . ?
N1 Pt1 P2 C33A -93.0(9) . . . . ?
C17 Pt2 P3 C41 -19.1(8) . . . . ?
N2 Pt2 P3 C41 163.6(9) . . . . ?
C17 Pt2 P3 C43 102.5(10) . . . . ?
N2 Pt2 P3 C43 -74.7(10) . . . . ?
C17 Pt2 P3 C39 -138.5(8) . . . . ?
N2 Pt2 P3 C39 44.2(8) . . . . ?
C17 Pt2 P4 C49A -118(2) . . . . ?
N2 Pt2 P4 C49A 59(2) . . . . ?
C17 Pt2 P4 C47A 17(3) . . . . ?
N2 Pt2 P4 C47A -166(3) . . . . ?
C17 Pt2 P4 C47B 19(4) . . . . ?
N2 Pt2 P4 C47B -164(4) . . . . ?
C17 Pt2 P4 C45B 139.7(19) . . . . ?
N2 Pt2 P4 C45B -43.0(19) . . . . ?
C17 Pt2 P4 C45A 138(2) . . . . ?
N2 Pt2 P4 C45A -45(2) . . . . ?
C17 Pt2 P4 C49B -94(2) . . . . ?
N2 Pt2 P4 C49B 83(2) . . . . ?
C6 C1 C2 C9 1(2) . . . . ?
C5 C1 C2 C9 -153.0(13) . . . . ?
C6 C1 C2 C3 153.3(13) . . . . ?
C5 C1 C2 C3 -0.5(15) . . . . ?
C9 C2 C3 C12 -1(2) . . . . ?
C1 C2 C3 C12 -152.4(13) . . . . ?
C9 C2 C3 C4 151.6(13) . . . . ?
C1 C2 C3 C4 -0.2(15) . . . . ?
C12 C3 C4 C15 -3(2) . . . . ?
C2 C3 C4 C15 -154.2(13) . . . . ?
C12 C3 C4 C5 152.4(13) . . . . ?
C2 C3 C4 C5 0.9(14) . . . . ?
C6 C1 C5 C18 -2(2) . . . . ?
C2 C1 C5 C18 152.4(13) . . . . ?
C6 C1 C5 C4 -153.6(13) . . . . ?
C2 C1 C5 C4 1.1(15) . . . . ?
C15 C4 C5 C18 2(2) . . . . ?
C3 C4 C5 C18 -153.1(12) . . . . ?
C15 C4 C5 C1 153.6(13) . . . . ?
C3 C4 C5 C1 -1.2(14) . . . . ?
C5 C1 C6 C20 -8(2) . . . . ?
C2 C1 C6 C20 -158.2(13) . . . . ?
C5 C1 C6 C7 160.0(12) . . . . ?
C2 C1 C6 C7 9.9(19) . . . . ?
C1 C6 C7 C8 -11.9(19) . . . . ?
C20 C6 C7 C8 154.5(15) . . . . ?
C6 C7 C8 C9 3(2) . . . . ?
C3 C2 C9 C8 -158.4(13) . . . . ?
C1 C2 C9 C8 -9.8(19) . . . . ?
C3 C2 C9 C10 8(2) . . . . ?
C1 C2 C9 C10 156.6(12) . . . . ?
C7 C8 C9 C2 8(2) . . . . ?
C7 C8 C9 C10 -157.0(14) . . . . ?
C2 C9 C10 C11 -5.1(19) . . . . ?
C8 C9 C10 C11 159.2(13) . . . . ?
C2 C9 C10 Pt1 176.0(10) . . . . ?
C8 C9 C10 Pt1 -19.6(18) . . . . ?
P1 Pt1 C10 C11 91.8(11) . . . . ?
P2 Pt1 C10 C11 -88.8(11) . . . . ?
P1 Pt1 C10 C9 -89.4(10) . . . . ?
P2 Pt1 C10 C9 90.0(10) . . . . ?
C9 C10 C11 C12 -5(2) . . . . ?
Pt1 C10 C11 C12 173.8(10) . . . . ?
C9 C10 C11 C21 -179.3(13) . . . . ?
Pt1 C10 C11 C21 -0.5(19) . . . . ?
C2 C3 C12 C11 -9(2) . . . . ?
C4 C3 C12 C11 -157.0(13) . . . . ?
C2 C3 C12 C13 159.6(13) . . . . ?
C4 C3 C12 C13 12.1(19) . . . . ?
C10 C11 C12 C3 12(2) . . . . ?
C21 C11 C12 C3 -173.2(13) . . . . ?
C10 C11 C12 C13 -154.6(14) . . . . ?
C21 C11 C12 C13 20(2) . . . . ?
C3 C12 C13 C14 -12.3(19) . . . . ?
C11 C12 C13 C14 154.8(14) . . . . ?
C12 C13 C14 C15 4(2) . . . . ?
C5 C4 C15 C14 -157.8(13) . . . . ?
C3 C4 C15 C14 -6.8(19) . . . . ?
C5 C4 C15 C16 6(2) . . . . ?
C3 C4 C15 C16 157.2(12) . . . . ?
C13 C14 C15 C4 6.1(19) . . . . ?
C13 C14 C15 C16 -155.8(13) . . . . ?
C4 C15 C16 C17 -7.6(19) . . . . ?
C14 C15 C16 C17 154.2(13) . . . . ?
C4 C15 C16 C22 176.4(12) . . . . ?
C14 C15 C16 C22 -22(2) . . . . ?
C15 C16 C17 C18 0.9(19) . . . . ?
C22 C16 C17 C18 176.6(12) . . . . ?
C15 C16 C17 Pt2 -169.1(9) . . . . ?
C22 C16 C17 Pt2 6.6(19) . . . . ?
P4 Pt2 C17 C16 -89.5(10) . . . . ?
P3 Pt2 C17 C16 87.1(10) . . . . ?
P4 Pt2 C17 C18 99.9(9) . . . . ?
P3 Pt2 C17 C18 -83.4(9) . . . . ?
C1 C5 C18 C19 11.7(18) . . . . ?
C4 C5 C18 C19 159.6(12) . . . . ?
C1 C5 C18 C17 -156.5(12) . . . . ?
C4 C5 C18 C17 -8.5(17) . . . . ?
C16 C17 C18 C5 7.1(18) . . . . ?
Pt2 C17 C18 C5 177.6(9) . . . . ?
C16 C17 C18 C19 -158.7(13) . . . . ?
Pt2 C17 C18 C19 11.8(17) . . . . ?
C5 C18 C19 C20 -11.1(19) . . . . ?
C17 C18 C19 C20 154.9(14) . . . . ?
C18 C19 C20 C6 1(2) . . . . ?
C1 C6 C20 C19 9(2) . . . . ?
C7 C6 C20 C19 -157.5(14) . . . . ?
C27 P1 C25 C26 64.0(16) . . . . ?
C29 P1 C25 C26 174.6(14) . . . . ?
Pt1 P1 C25 C26 -62.3(16) . . . . ?
C25 P1 C27 C28 45.9(18) . . . . ?
C29 P1 C27 C28 -64.3(18) . . . . ?
Pt1 P1 C27 C28 171.8(13) . . . . ?
C27 P1 C29 C30 177.5(15) . . . . ?
C25 P1 C29 C30 66.3(17) . . . . ?
Pt1 P1 C29 C30 -57.5(16) . . . . ?
C35A P2 C31A C32A -71(3) . . . . ?
C33A P2 C31A C32A 178(3) . . . . ?
Pt1 P2 C31A C32A 54(3) . . . . ?
C31A P2 C33A C34A -71(3) . . . . ?
C35A P2 C33A C34A -175(2) . . . . ?
Pt1 P2 C33A C34A 54(2) . . . . ?
C31A P2 C35A C36A -153(3) . . . . ?
C33A P2 C35A C36A -45(3) . . . . ?
Pt1 P2 C35A C36A 83(3) . . . . ?
C33B P2 C31B C32B 60(5) . . . . ?
C35B P2 C31B C32B 169(5) . . . . ?
Pt1 P2 C31B C32B -62(5) . . . . ?
C35B P2 C33B C34B 66(5) . . . . ?
C31B P2 C33B C34B 161(5) . . . . ?
Pt1 P2 C33B C34B -74(5) . . . . ?
C33B P2 C35B C36B 86(5) . . . . ?
C31B P2 C35B C36B -24(6) . . . . ?
Pt1 P2 C35B C36B -142(4) . . . . ?
C41 P3 C39 C40 -68.7(16) . . . . ?
C43 P3 C39 C40 -175.5(15) . . . . ?
Pt2 P3 C39 C40 59.1(15) . . . . ?
C43 P3 C41 C42 60.5(19) . . . . ?
C39 P3 C41 C42 -48.9(18) . . . . ?
Pt2 P3 C41 C42 -170.9(14) . . . . ?
C41 P3 C43 C44 -175.7(16) . . . . ?
C39 P3 C43 C44 -67.1(18) . . . . ?
Pt2 P3 C43 C44 54.1(19) . . . . ?
C49A P4 C45A C46A 51(4) . . . . ?
C47A P4 C45A C46A -64(6) . . . . ?
Pt2 P4 C45A C46A 169(3) . . . . ?
C49A P4 C47A C48A 58(6) . . . . ?
C45A P4 C47A C48A 161(4) . . . . ?
Pt2 P4 C47A C48A -78(5) . . . . ?
C47A P4 C49A C50A -108(6) . . . . ?
C45A P4 C49A C50A 141(6) . . . . ?
Pt2 P4 C49A C50A 29(6) . . . . ?
C47B P4 C45B C46B 65(8) . . . . ?
C49B P4 C45B C46B 169(5) . . . . ?
Pt2 P4 C45B C46B -69(6) . . . . ?
C45B P4 C47B C48B 149(7) . . . . ?
C49B P4 C47B C48B 34(9) . . . . ?
Pt2 P4 C47B C48B -81(8) . . . . ?
C47B P4 C49B C50B 156(8) . . . . ?
C45B P4 C49B C50B 54(7) . . . . ?
Pt2 P4 C49B C50B -76(6) . . . . ?
B5 B1 B2 B8 64(2) . . . . ?
B6 B1 B2 B8 104.9(19) . . . . ?
B4 B1 B2 B8 3(2) . . . . ?
B3 B1 B2 B8 -37.0(15) . . . . ?
Br1 B1 B2 B8 -145.7(16) . . . . ?
B5 B1 B2 B7 -1(2) . . . . ?
B6 B1 B2 B7 39.7(15) . . . . ?
B4 B1 B2 B7 -63(2) . . . . ?
B3 B1 B2 B7 -102.2(19) . . . . ?
Br1 B1 B2 B7 149.1(16) . . . . ?
B5 B1 B2 B3 101.3(16) . . . . ?
B6 B1 B2 B3 141.9(16) . . . . ?
B4 B1 B2 B3 39.5(16) . . . . ?
Br1 B1 B2 B3 -108.7(17) . . . . ?
B5 B1 B2 B6 -40.7(15) . . . . ?
B4 B1 B2 B6 -102.4(16) . . . . ?
B3 B1 B2 B6 -141.9(16) . . . . ?
Br1 B1 B2 B6 109.4(17) . . . . ?
B5 B1 B2 Br2 -147.9(15) . . . . ?
B6 B1 B2 Br2 -107.2(17) . . . . ?
B4 B1 B2 Br2 150.4(15) . . . . ?
B3 B1 B2 Br2 110.9(18) . . . . ?
Br1 B1 B2 Br2 2(2) . . . . ?
B7 B2 B3 B8 -38.0(16) . . . . ?
B6 B2 B3 B8 -102(2) . . . . ?
B1 B2 B3 B8 -137.6(17) . . . . ?
Br2 B2 B3 B8 112.5(19) . . . . ?
B8 B2 B3 B9 40.7(16) . . . . ?
B7 B2 B3 B9 3(2) . . . . ?
B6 B2 B3 B9 -62(2) . . . . ?
B1 B2 B3 B9 -97.0(16) . . . . ?
Br2 B2 B3 B9 153.2(16) . . . . ?
B8 B2 B3 B4 98.3(18) . . . . ?
B7 B2 B3 B4 60(2) . . . . ?
B6 B2 B3 B4 -4(2) . . . . ?
B1 B2 B3 B4 -39.3(15) . . . . ?
Br2 B2 B3 B4 -149.2(16) . . . . ?
B8 B2 B3 B1 137.6(17) . . . . ?
B7 B2 B3 B1 99.6(16) . . . . ?
B6 B2 B3 B1 35.2(16) . . . . ?
Br2 B2 B3 B1 -109.9(19) . . . . ?
B8 B2 B3 Br3 -112.0(19) . . . . ?
B7 B2 B3 Br3 -150.0(15) . . . . ?
B6 B2 B3 Br3 145.5(15) . . . . ?
B1 B2 B3 Br3 110.4(17) . . . . ?
Br2 B2 B3 Br3 0(3) . . . . ?
B5 B1 B3 B8 -60(2) . . . . ?
B6 B1 B3 B8 4(2) . . . . ?
B4 B1 B3 B8 -97.5(19) . . . . ?
B2 B1 B3 B8 37.4(17) . . . . ?
Br1 B1 B3 B8 148.5(15) . . . . ?
B5 B1 B3 B9 3(2) . . . . ?
B6 B1 B3 B9 67(2) . . . . ?
B4 B1 B3 B9 -34.9(18) . . . . ?
B2 B1 B3 B9 100.0(19) . . . . ?
Br1 B1 B3 B9 -148.9(16) . . . . ?
B5 B1 B3 B2 -97.2(18) . . . . ?
B6 B1 B3 B2 -33.3(15) . . . . ?
B4 B1 B3 B2 -134.9(18) . . . . ?
Br1 B1 B3 B2 111.1(17) . . . . ?
B5 B1 B3 B4 37.6(16) . . . . ?
B6 B1 B3 B4 101.5(16) . . . . ?
B2 B1 B3 B4 134.9(18) . . . . ?
Br1 B1 B3 B4 -114.0(18) . . . . ?
B5 B1 B3 Br3 148.7(14) . . . . ?
B6 B1 B3 Br3 -147.3(13) . . . . ?
B4 B1 B3 Br3 111.1(17) . . . . ?
B2 B1 B3 Br3 -114.0(18) . . . . ?
Br1 B1 B3 Br3 -3(2) . . . . ?
B5 B1 B4 B9 -99(2) . . . . ?
B6 B1 B4 B9 -62(2) . . . . ?
B2 B1 B4 B9 0(2) . . . . ?
B3 B1 B4 B9 38.0(18) . . . . ?
Br1 B1 B4 B9 147.1(18) . . . . ?
B5 B1 B4 B10 -37.1(15) . . . . ?
B6 B1 B4 B10 1(2) . . . . ?
B2 B1 B4 B10 62(2) . . . . ?
B3 B1 B4 B10 100.3(19) . . . . ?
Br1 B1 B4 B10 -150.6(16) . . . . ?
B6 B1 B4 B5 37.9(15) . . . . ?
B2 B1 B4 B5 99.0(16) . . . . ?
B3 B1 B4 B5 137.4(16) . . . . ?
Br1 B1 B4 B5 -113.5(17) . . . . ?
B5 B1 B4 B3 -137.4(16) . . . . ?
B6 B1 B4 B3 -99.5(15) . . . . ?
B2 B1 B4 B3 -38.4(15) . . . . ?
Br1 B1 B4 B3 109.1(17) . . . . ?
B5 B1 B4 Br4 110(2) . . . . ?
B6 B1 B4 Br4 148.3(15) . . . . ?
B2 B1 B4 Br4 -150.6(16) . . . . ?
B3 B1 B4 Br4 -112.2(19) . . . . ?
Br1 B1 B4 Br4 -3(3) . . . . ?
B8 B3 B4 B9 -35.8(19) . . . . ?
B2 B3 B4 B9 -97(2) . . . . ?
B1 B3 B4 B9 -137(2) . . . . ?
Br3 B3 B4 B9 112(2) . . . . ?
B8 B3 B4 B10 1(2) . . . . ?
B9 B3 B4 B10 36.6(18) . . . . ?
B2 B3 B4 B10 -61(2) . . . . ?
B1 B3 B4 B10 -100.9(19) . . . . ?
Br3 B3 B4 B10 148.8(16) . . . . ?
B8 B3 B4 B5 64(2) . . . . ?
B9 B3 B4 B5 100(2) . . . . ?
B2 B3 B4 B5 3(2) . . . . ?
B1 B3 B4 B5 -37.5(14) . . . . ?
Br3 B3 B4 B5 -147.9(15) . . . . ?
B8 B3 B4 B1 101.7(16) . . . . ?
B9 B3 B4 B1 137(2) . . . . ?
B2 B3 B4 B1 40.0(16) . . . . ?
Br3 B3 B4 B1 -110.4(17) . . . . ?
B8 B3 B4 Br4 -147.5(17) . . . . ?
B9 B3 B4 Br4 -112(2) . . . . ?
B2 B3 B4 Br4 150.8(17) . . . . ?
B1 B3 B4 Br4 111(2) . . . . ?
Br3 B3 B4 Br4 0(3) . . . . ?
B6 B1 B5 B11 -37.5(15) . . . . ?
B4 B1 B5 B11 100.5(18) . . . . ?
B2 B1 B5 B11 2(2) . . . . ?
B3 B1 B5 B11 62.5(19) . . . . ?
Br1 B1 B5 B11 -147.2(15) . . . . ?
B6 B1 B5 B10 -101.6(18) . . . . ?
B4 B1 B5 B10 36.4(17) . . . . ?
B2 B1 B5 B10 -62(2) . . . . ?
B3 B1 B5 B10 -2(2) . . . . ?
Br1 B1 B5 B10 148.7(15) . . . . ?
B6 B1 B5 B4 -138.0(16) . . . . ?
B2 B1 B5 B4 -98.5(17) . . . . ?
B3 B1 B5 B4 -37.9(15) . . . . ?
Br1 B1 B5 B4 112.4(19) . . . . ?
B4 B1 B5 B6 138.0(16) . . . . ?
B2 B1 B5 B6 39.5(14) . . . . ?
B3 B1 B5 B6 100.0(15) . . . . ?
Br1 B1 B5 B6 -109.7(18) . . . . ?
B6 B1 B5 Br5 109.3(18) . . . . ?
B4 B1 B5 Br5 -113(2) . . . . ?
B2 B1 B5 Br5 148.8(15) . . . . ?
B3 B1 B5 Br5 -150.7(14) . . . . ?
Br1 B1 B5 Br5 0(3) . . . . ?
B9 B4 B5 B11 0(2) . . . . ?
B10 B4 B5 B11 37.5(16) . . . . ?
B1 B4 B5 B11 -101.0(17) . . . . ?
B3 B4 B5 B11 -63(2) . . . . ?
Br4 B4 B5 B11 148.5(16) . . . . ?
B9 B4 B5 B10 -37.2(16) . . . . ?
B1 B4 B5 B10 -138.5(17) . . . . ?
B3 B4 B5 B10 -100.3(19) . . . . ?
Br4 B4 B5 B10 111.1(19) . . . . ?
B9 B4 B5 B1 101.2(17) . . . . ?
B10 B4 B5 B1 138.5(17) . . . . ?
B3 B4 B5 B1 38.2(14) . . . . ?
Br4 B4 B5 B1 -110.5(19) . . . . ?
B9 B4 B5 B6 63.0(19) . . . . ?
B10 B4 B5 B6 100.2(17) . . . . ?
B1 B4 B5 B6 -38.3(14) . . . . ?
B3 B4 B5 B6 0(2) . . . . ?
Br4 B4 B5 B6 -148.7(15) . . . . ?
B9 B4 B5 Br5 -149.3(15) . . . . ?
B10 B4 B5 Br5 -112.1(18) . . . . ?
B1 B4 B5 Br5 109.4(16) . . . . ?
B3 B4 B5 Br5 147.6(14) . . . . ?
Br4 B4 B5 Br5 -1(2) . . . . ?
B8 B2 B6 B11 1.2(19) . . . . ?
B7 B2 B6 B11 -35.3(15) . . . . ?
B3 B2 B6 B11 64(2) . . . . ?
B1 B2 B6 B11 99.9(15) . . . . ?
Br2 B2 B6 B11 -149.6(15) . . . . ?
B8 B2 B6 B7 36.5(15) . . . . ?
B3 B2 B6 B7 100(2) . . . . ?
B1 B2 B6 B7 135.2(16) . . . . ?
Br2 B2 B6 B7 -114.3(18) . . . . ?
B8 B2 B6 B1 -98.7(16) . . . . ?
B7 B2 B6 B1 -135.2(16) . . . . ?
B3 B2 B6 B1 -35.6(16) . . . . ?
Br2 B2 B6 B1 110.5(19) . . . . ?
B8 B2 B6 B5 -59.1(19) . . . . ?
B7 B2 B6 B5 -95.6(16) . . . . ?
B3 B2 B6 B5 4(2) . . . . ?
B1 B2 B6 B5 39.6(14) . . . . ?
Br2 B2 B6 B5 150.1(14) . . . . ?
B8 B2 B6 Br6 149.4(14) . . . . ?
B7 B2 B6 Br6 112.9(17) . . . . ?
B3 B2 B6 Br6 -147.4(15) . . . . ?
B1 B2 B6 Br6 -111.9(17) . . . . ?
Br2 B2 B6 Br6 -1(2) . . . . ?
B5 B1 B6 B11 36.5(13) . . . . ?
B4 B1 B6 B11 -0.9(19) . . . . ?
B2 B1 B6 B11 -97.4(16) . . . . ?
B3 B1 B6 B11 -64.3(17) . . . . ?
Br1 B1 B6 B11 151.5(14) . . . . ?
B5 B1 B6 B7 95.0(16) . . . . ?
B4 B1 B6 B7 57.6(19) . . . . ?
B2 B1 B6 B7 -38.9(15) . . . . ?
B3 B1 B6 B7 -5.8(19) . . . . ?
Br1 B1 B6 B7 -150.0(14) . . . . ?
B5 B1 B6 B2 133.9(16) . . . . ?
B4 B1 B6 B2 96.5(17) . . . . ?
B3 B1 B6 B2 33.1(15) . . . . ?
Br1 B1 B6 B2 -111.1(17) . . . . ?
B4 B1 B6 B5 -37.3(14) . . . . ?
B2 B1 B6 B5 -133.9(16) . . . . ?
B3 B1 B6 B5 -100.8(15) . . . . ?
Br1 B1 B6 B5 115.0(16) . . . . ?
B5 B1 B6 Br6 -111.3(16) . . . . ?
B4 B1 B6 Br6 -148.7(14) . . . . ?
B2 B1 B6 Br6 114.8(17) . . . . ?
B3 B1 B6 Br6 147.9(14) . . . . ?
Br1 B1 B6 Br6 4(2) . . . . ?
B10 B5 B6 B11 -36.9(15) . . . . ?
B1 B5 B6 B11 -137.5(15) . . . . ?
B4 B5 B6 B11 -98.9(17) . . . . ?
Br5 B5 B6 B11 112.4(16) . . . . ?
B11 B5 B6 B7 35.8(14) . . . . ?
B10 B5 B6 B7 -1.1(19) . . . . ?
B1 B5 B6 B7 -101.6(15) . . . . ?
B4 B5 B6 B7 -63.1(19) . . . . ?
Br5 B5 B6 B7 148.3(14) . . . . ?
B11 B5 B6 B2 96.6(17) . . . . ?
B10 B5 B6 B2 59.6(19) . . . . ?
B1 B5 B6 B2 -40.9(15) . . . . ?
B4 B5 B6 B2 -2(2) . . . . ?
Br5 B5 B6 B2 -151.0(15) . . . . ?
B11 B5 B6 B1 137.5(15) . . . . ?
B10 B5 B6 B1 100.6(16) . . . . ?
B4 B5 B6 B1 38.6(15) . . . . ?
Br5 B5 B6 B1 -110.1(15) . . . . ?
B11 B5 B6 Br6 -111.3(16) . . . . ?
B10 B5 B6 Br6 -148.2(15) . . . . ?
B1 B5 B6 Br6 111.2(16) . . . . ?
B4 B5 B6 Br6 149.8(15) . . . . ?
Br5 B5 B6 Br6 1(2) . . . . ?
B9 C51 B7 B11 102.0(19) . . . . ?
B10 C51 B7 B11 34.6(17) . . . . ?
B8 C51 B7 B11 141.7(16) . . . . ?
B9 C51 B7 B2 -3(2) . . . . ?
B10 C51 B7 B2 -70(2) . . . . ?
B8 C51 B7 B2 36.9(14) . . . . ?
B11 C51 B7 B2 -104.9(17) . . . . ?
B9 C51 B7 B6 61(2) . . . . ?
B10 C51 B7 B6 -6(2) . . . . ?
B8 C51 B7 B6 100.8(17) . . . . ?
B11 C51 B7 B6 -40.9(16) . . . . ?
B9 C51 B7 B8 -39.7(16) . . . . ?
B10 C51 B7 B8 -107.2(19) . . . . ?
B11 C51 B7 B8 -141.7(16) . . . . ?
B8 B2 B7 B11 -102(2) . . . . ?
B3 B2 B7 B11 -65(2) . . . . ?
B6 B2 B7 B11 39.3(16) . . . . ?
B1 B2 B7 B11 -1(2) . . . . ?
Br2 B2 B7 B11 145.1(17) . . . . ?
B8 B2 B7 C51 -36.6(14) . . . . ?
B3 B2 B7 C51 0(2) . . . . ?
B6 B2 B7 C51 104.5(16) . . . . ?
B1 B2 B7 C51 64.7(19) . . . . ?
Br2 B2 B7 C51 -149.7(16) . . . . ?
B8 B2 B7 B6 -141.1(15) . . . . ?
B3 B2 B7 B6 -104.6(15) . . . . ?
B1 B2 B7 B6 -39.8(14) . . . . ?
Br2 B2 B7 B6 105.8(18) . . . . ?
B3 B2 B7 B8 36.5(15) . . . . ?
B6 B2 B7 B8 141.1(15) . . . . ?
B1 B2 B7 B8 101.3(16) . . . . ?
Br2 B2 B7 B8 -113.1(19) . . . . ?
B2 B6 B7 B11 -137.4(16) . . . . ?
B1 B6 B7 B11 -97.4(15) . . . . ?
B5 B6 B7 B11 -36.8(14) . . . . ?
Br6 B6 B7 B11 109.5(18) . . . . ?
B11 B6 B7 C51 41.1(16) . . . . ?
B2 B6 B7 C51 -96.3(18) . . . . ?
B1 B6 B7 C51 -56(2) . . . . ?
B5 B6 B7 C51 4(2) . . . . ?
Br6 B6 B7 C51 150.7(15) . . . . ?
B11 B6 B7 B2 137.4(16) . . . . ?
B1 B6 B7 B2 40.0(14) . . . . ?
B5 B6 B7 B2 100.6(14) . . . . ?
Br6 B6 B7 B2 -113.0(17) . . . . ?
B11 B6 B7 B8 103(2) . . . . ?
B2 B6 B7 B8 -34.6(15) . . . . ?
B1 B6 B7 B8 5(2) . . . . ?
B5 B6 B7 B8 66(2) . . . . ?
Br6 B6 B7 B8 -147.6(16) . . . . ?
B9 C51 B8 B3 36.8(16) . . . . ?
B10 C51 B8 B3 2(2) . . . . ?
B7 C51 B8 B3 -102.7(18) . . . . ?
B11 C51 B8 B3 -68(2) . . . . ?
B9 C51 B8 B2 102.1(16) . . . . ?
B10 C51 B8 B2 67(2) . . . . ?
B7 C51 B8 B2 -37.4(14) . . . . ?
B11 C51 B8 B2 -3(2) . . . . ?
B10 C51 B8 B9 -35.1(18) . . . . ?
B7 C51 B8 B9 -139.5(16) . . . . ?
B11 C51 B8 B9 -104.7(19) . . . . ?
B9 C51 B8 B7 139.5(16) . . . . ?
B10 C51 B8 B7 104.4(17) . . . . ?
B11 C51 B8 B7 34.8(15) . . . . ?
B9 B3 B8 C51 -35.1(16) . . . . ?
B2 B3 B8 C51 98.5(18) . . . . ?
B4 B3 B8 C51 -1(2) . . . . ?
B1 B3 B8 C51 60(2) . . . . ?
Br3 B3 B8 C51 -148.8(15) . . . . ?
B9 B3 B8 B2 -133.5(18) . . . . ?
B4 B3 B8 B2 -99.9(16) . . . . ?
B1 B3 B8 B2 -38.0(16) . . . . ?
Br3 B3 B8 B2 112.7(18) . . . . ?
B2 B3 B8 B9 133.5(18) . . . . ?
B4 B3 B8 B9 33.6(16) . . . . ?
B1 B3 B8 B9 95.5(17) . . . . ?
Br3 B3 B8 B9 -113.7(19) . . . . ?
B9 B3 B8 B7 -96(2) . . . . ?
B2 B3 B8 B7 37.3(16) . . . . ?
B4 B3 B8 B7 -63(2) . . . . ?
B1 B3 B8 B7 -1(2) . . . . ?
Br3 B3 B8 B7 150.0(16) . . . . ?
B7 B2 B8 C51 36.6(15) . . . . ?
B3 B2 B8 C51 -101.9(17) . . . . ?
B6 B2 B8 C51 1(2) . . . . ?
B1 B2 B8 C51 -64(2) . . . . ?
Br2 B2 B8 C51 149.8(17) . . . . ?
B7 B2 B8 B3 138.5(16) . . . . ?
B6 B2 B8 B3 102.7(16) . . . . ?
B1 B2 B8 B3 38.4(16) . . . . ?
Br2 B2 B8 B3 -108.3(19) . . . . ?
B7 B2 B8 B9 97(2) . . . . ?
B3 B2 B8 B9 -42.0(17) . . . . ?
B6 B2 B8 B9 61(2) . . . . ?
B1 B2 B8 B9 -4(2) . . . . ?
Br2 B2 B8 B9 -150.2(17) . . . . ?
B3 B2 B8 B7 -138.5(16) . . . . ?
B6 B2 B8 B7 -35.8(14) . . . . ?
B1 B2 B8 B7 -100.2(17) . . . . ?
Br2 B2 B8 B7 113(2) . . . . ?
B11 B7 B8 C51 -35.6(16) . . . . ?
B2 B7 B8 C51 -137.1(15) . . . . ?
B6 B7 B8 C51 -101.6(17) . . . . ?
B11 B7 B8 B3 63(2) . . . . ?
C51 B7 B8 B3 98.6(19) . . . . ?
B2 B7 B8 B3 -38.6(17) . . . . ?
B6 B7 B8 B3 -3(2) . . . . ?
B11 B7 B8 B2 101.5(18) . . . . ?
C51 B7 B8 B2 137.1(15) . . . . ?
B6 B7 B8 B2 35.6(15) . . . . ?
B11 B7 B8 B9 -1(2) . . . . ?
C51 B7 B8 B9 34.3(16) . . . . ?
B2 B7 B8 B9 -102.8(18) . . . . ?
B6 B7 B8 B9 -67(2) . . . . ?
B10 C51 B9 B4 39.3(17) . . . . ?
B7 C51 B9 B4 -64(2) . . . . ?
B8 C51 B9 B4 -104.0(19) . . . . ?
B11 C51 B9 B4 1(2) . . . . ?
B7 C51 B9 B10 -103.1(18) . . . . ?
B8 C51 B9 B10 -143.3(17) . . . . ?
B11 C51 B9 B10 -38.7(17) . . . . ?
B10 C51 B9 B8 143.3(17) . . . . ?
B7 C51 B9 B8 40.1(18) . . . . ?
B11 C51 B9 B8 104.6(19) . . . . ?
B10 C51 B9 B3 107.8(18) . . . . ?
B7 C51 B9 B3 5(2) . . . . ?
B8 C51 B9 B3 -35.5(15) . . . . ?
B11 C51 B9 B3 69(2) . . . . ?
B10 B4 B9 C51 -38.3(17) . . . . ?
B5 B4 B9 C51 -1(2) . . . . ?
B1 B4 B9 C51 62(2) . . . . ?
B3 B4 B9 C51 100.1(19) . . . . ?
Br4 B4 B9 C51 -148.3(18) . . . . ?
B5 B4 B9 B10 37.8(16) . . . . ?
B1 B4 B9 B10 100.1(19) . . . . ?
B3 B4 B9 B10 138.4(19) . . . . ?
Br4 B4 B9 B10 -110(2) . . . . ?
B10 B4 B9 B8 -102(2) . . . . ?
B5 B4 B9 B8 -64(2) . . . . ?
B1 B4 B9 B8 -2(3) . . . . ?
B3 B4 B9 B8 36.5(17) . . . . ?
Br4 B4 B9 B8 148.0(18) . . . . ?
B10 B4 B9 B3 -138.4(19) . . . . ?
B5 B4 B9 B3 -100.7(17) . . . . ?
B1 B4 B9 B3 -38.3(17) . . . . ?
Br4 B4 B9 B3 111.5(19) . . . . ?
B3 B8 B9 C51 -139.3(16) . . . . ?
B2 B8 B9 C51 -96.7(19) . . . . ?
B7 B8 B9 C51 -34.6(14) . . . . ?
C51 B8 B9 B4 100(2) . . . . ?
B3 B8 B9 B4 -39.1(19) . . . . ?
B2 B8 B9 B4 4(3) . . . . ?
B7 B8 B9 B4 66(3) . . . . ?
C51 B8 B9 B10 33.3(17) . . . . ?
B3 B8 B9 B10 -106.0(19) . . . . ?
B2 B8 B9 B10 -63(3) . . . . ?
B7 B8 B9 B10 -1(2) . . . . ?
C51 B8 B9 B3 139.3(16) . . . . ?
B2 B8 B9 B3 42.6(17) . . . . ?
B7 B8 B9 B3 104.7(17) . . . . ?
B8 B3 B9 C51 35.9(16) . . . . ?
B2 B3 B9 C51 -4(2) . . . . ?
B4 B3 B9 C51 -104(2) . . . . ?
B1 B3 B9 C51 -67.0(19) . . . . ?
Br3 B3 B9 C51 148.3(14) . . . . ?
B8 B3 B9 B4 139(2) . . . . ?
B2 B3 B9 B4 99.3(18) . . . . ?
B1 B3 B9 B4 36.6(17) . . . . ?
Br3 B3 B9 B4 -108.1(18) . . . . ?
B8 B3 B9 B10 100(2) . . . . ?
B2 B3 B9 B10 60(2) . . . . ?
B4 B3 B9 B10 -39.8(19) . . . . ?
B1 B3 B9 B10 -3(3) . . . . ?
Br3 B3 B9 B10 -147.9(18) . . . . ?
B2 B3 B9 B8 -40.2(15) . . . . ?
B4 B3 B9 B8 -139(2) . . . . ?
B1 B3 B9 B8 -102.9(16) . . . . ?
Br3 B3 B9 B8 112.4(18) . . . . ?
B7 C51 B10 B9 106.8(19) . . . . ?
B8 C51 B10 B9 35.9(18) . . . . ?
B11 C51 B10 B9 139.7(17) . . . . ?
B9 C51 B10 B4 -37.1(17) . . . . ?
B7 C51 B10 B4 70(2) . . . . ?
B8 C51 B10 B4 -1(2) . . . . ?
B11 C51 B10 B4 102.6(18) . . . . ?
B9 C51 B10 B5 -101.4(18) . . . . ?
B7 C51 B10 B5 5(2) . . . . ?
B8 C51 B10 B5 -66(2) . . . . ?
B11 C51 B10 B5 38.2(15) . . . . ?
B9 C51 B10 B11 -139.7(17) . . . . ?
B7 C51 B10 B11 -32.8(17) . . . . ?
B8 C51 B10 B11 -103.8(19) . . . . ?
B4 B9 B10 C51 -137.4(18) . . . . ?
B8 B9 B10 C51 -33.2(18) . . . . ?
B3 B9 B10 C51 -97(2) . . . . ?
C51 B9 B10 B4 137.4(18) . . . . ?
B8 B9 B10 B4 104(2) . . . . ?
B3 B9 B10 B4 41(2) . . . . ?
C51 B9 B10 B5 98.8(19) . . . . ?
B4 B9 B10 B5 -38.6(18) . . . . ?
B8 B9 B10 B5 66(2) . . . . ?
B3 B9 B10 B5 2(3) . . . . ?
C51 B9 B10 B11 36.3(16) . . . . ?
B4 B9 B10 B11 -101.1(19) . . . . ?
B8 B9 B10 B11 3(3) . . . . ?
B3 B9 B10 B11 -60(3) . . . . ?
B9 B4 B10 C51 37.1(17) . . . . ?
B5 B4 B10 C51 -100.4(18) . . . . ?
B1 B4 B10 C51 -64(2) . . . . ?
B3 B4 B10 C51 0(2) . . . . ?
Br4 B4 B10 C51 148.8(17) . . . . ?
B5 B4 B10 B9 -137.6(18) . . . . ?
B1 B4 B10 B9 -100.9(19) . . . . ?
B3 B4 B10 B9 -37.0(17) . . . . ?
Br4 B4 B10 B9 112(2) . . . . ?
B9 B4 B10 B5 137.6(18) . . . . ?
B1 B4 B10 B5 36.7(15) . . . . ?
B3 B4 B10 B5 100.6(17) . . . . ?
Br4 B4 B10 B5 -111(2) . . . . ?
B9 B4 B10 B11 100(2) . . . . ?
B5 B4 B10 B11 -37.1(16) . . . . ?
B1 B4 B10 B11 0(2) . . . . ?
B3 B4 B10 B11 63(2) . . . . ?
Br4 B4 B10 B11 -147.9(17) . . . . ?
B11 B5 B10 C51 -38.8(15) . . . . ?
B1 B5 B10 C51 62(2) . . . . ?
B4 B5 B10 C51 99.5(18) . . . . ?
B6 B5 B10 C51 -2(2) . . . . ?
Br5 B5 B10 C51 -150.4(16) . . . . ?
B11 B5 B10 B9 -101(2) . . . . ?
B1 B5 B10 B9 0(2) . . . . ?
B4 B5 B10 B9 37.4(18) . . . . ?
B6 B5 B10 B9 -65(2) . . . . ?
Br5 B5 B10 B9 147.5(19) . . . . ?
B11 B5 B10 B4 -138.2(17) . . . . ?
B1 B5 B10 B4 -37.7(16) . . . . ?
B6 B5 B10 B4 -102.0(16) . . . . ?
Br5 B5 B10 B4 110(2) . . . . ?
B1 B5 B10 B11 100.5(17) . . . . ?
B4 B5 B10 B11 138.2(17) . . . . ?
B6 B5 B10 B11 36.3(14) . . . . ?
Br5 B5 B10 B11 -111.6(18) . . . . ?
B2 B7 B11 C51 96.6(19) . . . . ?
B6 B7 B11 C51 135.5(15) . . . . ?
B8 B7 B11 C51 33.9(16) . . . . ?
C51 B7 B11 B5 -94.7(18) . . . . ?
B2 B7 B11 B5 2(3) . . . . ?
B6 B7 B11 B5 40.8(16) . . . . ?
B8 B7 B11 B5 -61(2) . . . . ?
C51 B7 B11 B6 -135.5(15) . . . . ?
B2 B7 B11 B6 -39.0(16) . . . . ?
B8 B7 B11 B6 -101.6(17) . . . . ?
C51 B7 B11 B10 -30.8(15) . . . . ?
B2 B7 B11 B10 66(2) . . . . ?
B6 B7 B11 B10 104.7(17) . . . . ?
B8 B7 B11 B10 3(2) . . . . ?
B9 C51 B11 B7 -106(2) . . . . ?
B10 C51 B11 B7 -144.1(17) . . . . ?
B8 C51 B11 B7 -37.1(16) . . . . ?
B9 C51 B11 B5 0(2) . . . . ?
B10 C51 B11 B5 -38.2(16) . . . . ?
B7 C51 B11 B5 105.8(17) . . . . ?
B8 C51 B11 B5 69(2) . . . . ?
B9 C51 B11 B6 -66(2) . . . . ?
B10 C51 B11 B6 -103.5(17) . . . . ?
B7 C51 B11 B6 40.5(15) . . . . ?
B8 C51 B11 B6 3(2) . . . . ?
B9 C51 B11 B10 37.8(17) . . . . ?
B7 C51 B11 B10 144.1(17) . . . . ?
B8 C51 B11 B10 107.0(19) . . . . ?
B10 B5 B11 B7 98.7(19) . . . . ?
B1 B5 B11 B7 -2(2) . . . . ?
B4 B5 B11 B7 62(2) . . . . ?
B6 B5 B11 B7 -40.6(17) . . . . ?
Br5 B5 B11 B7 -148.3(17) . . . . ?
B10 B5 B11 C51 36.5(16) . . . . ?
B1 B5 B11 C51 -65(2) . . . . ?
B4 B5 B11 C51 0(2) . . . . ?
B6 B5 B11 C51 -102.7(16) . . . . ?
Br5 B5 B11 C51 149.6(15) . . . . ?
B10 B5 B11 B6 139.2(15) . . . . ?
B1 B5 B11 B6 38.2(14) . . . . ?
B4 B5 B11 B6 102.8(15) . . . . ?
Br5 B5 B11 B6 -107.7(18) . . . . ?
B1 B5 B11 B10 -101.1(17) . . . . ?
B4 B5 B11 B10 -36.4(15) . . . . ?
B6 B5 B11 B10 -139.2(15) . . . . ?
Br5 B5 B11 B10 113.1(18) . . . . ?
B2 B6 B11 B7 36.5(15) . . . . ?
B1 B6 B11 B7 99.8(16) . . . . ?
B5 B6 B11 B7 136.5(16) . . . . ?
Br6 B6 B11 B7 -112.4(16) . . . . ?
B7 B6 B11 C51 -39.2(15) . . . . ?
B2 B6 B11 C51 -3(2) . . . . ?
B1 B6 B11 C51 60.6(19) . . . . ?
B5 B6 B11 C51 97.3(17) . . . . ?
Br6 B6 B11 C51 -151.6(14) . . . . ?
B7 B6 B11 B5 -136.5(16) . . . . ?
B2 B6 B11 B5 -100.0(14) . . . . ?
B1 B6 B11 B5 -36.6(13) . . . . ?
Br6 B6 B11 B5 111.1(16) . . . . ?
B7 B6 B11 B10 -99.2(17) . . . . ?
B2 B6 B11 B10 -62.7(19) . . . . ?
B1 B6 B11 B10 1(2) . . . . ?
B5 B6 B11 B10 37.3(15) . . . . ?
Br6 B6 B11 B10 148.4(14) . . . . ?
C51 B10 B11 B7 31.9(16) . . . . ?
B9 B10 B11 B7 -4(2) . . . . ?
B4 B10 B11 B7 -66(2) . . . . ?
B5 B10 B11 B7 -104.3(18) . . . . ?
B9 B10 B11 C51 -35.7(17) . . . . ?
B4 B10 B11 C51 -98.1(19) . . . . ?
B5 B10 B11 C51 -136.2(17) . . . . ?
C51 B10 B11 B5 136.2(17) . . . . ?
B9 B10 B11 B5 100.5(19) . . . . ?
B4 B10 B11 B5 38.1(16) . . . . ?
C51 B10 B11 B6 98.0(17) . . . . ?
B9 B10 B11 B6 62(2) . . . . ?
B4 B10 B11 B6 0(2) . . . . ?
B5 B10 B11 B6 -38.3(15) . . . . ?
B14 B12 B13 B17 -135.4(19) . . . . ?
B15 B12 B13 B17 -100.3(18) . . . . ?
B16 B12 B13 B17 -33.8(18) . . . . ?
Br7 B12 B13 B17 106.5(19) . . . . ?
B15 B12 B13 B14 35.2(17) . . . . ?
B16 B12 B13 B14 102(2) . . . . ?
B17 B12 B13 B14 135.4(19) . . . . ?
Br7 B12 B13 B14 -118.1(19) . . . . ?
B14 B12 B13 B18 -33.7(17) . . . . ?
B15 B12 B13 B18 1(2) . . . . ?
B16 B12 B13 B18 68(2) . . . . ?
B17 B12 B13 B18 101.7(19) . . . . ?
Br7 B12 B13 B18 -151.8(16) . . . . ?
B14 B12 B13 B22 -96(2) . . . . ?
B15 B12 B13 B22 -61(2) . . . . ?
B16 B12 B13 B22 6(3) . . . . ?
B17 B12 B13 B22 39.4(16) . . . . ?
Br7 B12 B13 B22 145.9(16) . . . . ?
B14 B12 B13 Br8 114.7(19) . . . . ?
B15 B12 B13 Br8 149.9(15) . . . . ?
B16 B12 B13 Br8 -143.6(17) . . . . ?
B17 B12 B13 Br8 -110(2) . . . . ?
Br7 B12 B13 Br8 -3(3) . . . . ?
B16 B12 B14 B15 42.2(16) . . . . ?
B13 B12 B14 B15 141.2(18) . . . . ?
B17 B12 B14 B15 103.2(18) . . . . ?
Br7 B12 B14 B15 -111(2) . . . . ?
B15 B12 B14 B18 -104(3) . . . . ?
B16 B12 B14 B18 -62(3) . . . . ?
B13 B12 B14 B18 37(2) . . . . ?
B17 B12 B14 B18 -1(3) . . . . ?
Br7 B12 B14 B18 145(2) . . . . ?
B15 B12 B14 B19 -42(2) . . . . ?
B16 B12 B14 B19 0(3) . . . . ?
B13 B12 B14 B19 99(2) . . . . ?
B17 B12 B14 B19 61(3) . . . . ?
Br7 B12 B14 B19 -153(2) . . . . ?
B15 B12 B14 B13 -141.2(18) . . . . ?
B16 B12 B14 B13 -99.0(18) . . . . ?
B17 B12 B14 B13 -38.0(16) . . . . ?
Br7 B12 B14 B13 108(2) . . . . ?
B15 B12 B14 Br9 111.7(18) . . . . ?
B16 B12 B14 Br9 153.9(15) . . . . ?
B13 B12 B14 Br9 -107(2) . . . . ?
B17 B12 B14 Br9 -145.2(15) . . . . ?
Br7 B12 B14 Br9 1(3) . . . . ?
B17 B13 B14 B12 39.6(16) . . . . ?
B18 B13 B14 B12 140(2) . . . . ?
B22 B13 B14 B12 100.6(18) . . . . ?
Br8 B13 B14 B12 -107.0(19) . . . . ?
B17 B13 B14 B15 3(2) . . . . ?
B18 B13 B14 B15 104(2) . . . . ?
B12 B13 B14 B15 -36.3(18) . . . . ?
B22 B13 B14 B15 64(2) . . . . ?
Br8 B13 B14 B15 -143.3(18) . . . . ?
B17 B13 B14 B18 -101(2) . . . . ?
B12 B13 B14 B18 -140(2) . . . . ?
B22 B13 B14 B18 -39.7(19) . . . . ?
Br8 B13 B14 B18 113(2) . . . . ?
B17 B13 B14 B19 -70(2) . . . . ?
B18 B13 B14 B19 30.4(19) . . . . ?
B12 B13 B14 B19 -110(2) . . . . ?
B22 B13 B14 B19 -9(2) . . . . ?
Br8 B13 B14 B19 143.1(19) . . . . ?
B17 B13 B14 Br9 148.6(13) . . . . ?
B18 B13 B14 Br9 -110.6(19) . . . . ?
B12 B13 B14 Br9 109.0(17) . . . . ?
B22 B13 B14 Br9 -150.4(14) . . . . ?
Br8 B13 B14 Br9 2(2) . . . . ?
B18 B14 B15 B12 104(2) . . . . ?
B19 B14 B15 B12 139.6(17) . . . . ?
B13 B14 B15 B12 37.1(18) . . . . ?
Br9 B14 B15 B12 -106.4(19) . . . . ?
B12 B14 B15 B16 -40.3(19) . . . . ?
B18 B14 B15 B16 64(3) . . . . ?
B19 B14 B15 B16 99(2) . . . . ?
B13 B14 B15 B16 -3(3) . . . . ?
Br9 B14 B15 B16 -146.7(18) . . . . ?
B12 B14 B15 B20 -102(2) . . . . ?
B18 B14 B15 B20 2(3) . . . . ?
B19 B14 B15 B20 38(2) . . . . ?
B13 B14 B15 B20 -65(3) . . . . ?
Br9 B14 B15 B20 151.6(18) . . . . ?
B12 B14 B15 B19 -139.6(17) . . . . ?
B18 B14 B15 B19 -35(2) . . . . ?
B13 B14 B15 B19 -102.5(19) . . . . ?
Br9 B14 B15 B19 114(2) . . . . ?
B12 B14 B15 Br10 107(2) . . . . ?
B18 B14 B15 Br10 -149(2) . . . . ?
B19 B14 B15 Br10 -113(2) . . . . ?
B13 B14 B15 Br10 144.3(18) . . . . ?
Br9 B14 B15 Br10 1(3) . . . . ?
B16 B12 B15 B14 -134.1(19) . . . . ?
B13 B12 B15 B14 -35.5(15) . . . . ?
B17 B12 B15 B14 -97.2(18) . . . . ?
Br7 B12 B15 B14 116.7(19) . . . . ?
B14 B12 B15 B16 134.1(19) . . . . ?
B13 B12 B15 B16 99(2) . . . . ?
B17 B12 B15 B16 36.8(19) . . . . ?
Br7 B12 B15 B16 -109(2) . . . . ?
B14 B12 B15 B20 99(2) . . . . ?
B16 B12 B15 B20 -35(2) . . . . ?
B13 B12 B15 B20 64(3) . . . . ?
B17 B12 B15 B20 2(3) . . . . ?
Br7 B12 B15 B20 -144(2) . . . . ?
B14 B12 B15 B19 34.0(16) . . . . ?
B16 B12 B15 B19 -100.1(19) . . . . ?
B13 B12 B15 B19 -2(2) . . . . ?
B17 B12 B15 B19 -63(2) . . . . ?
Br7 B12 B15 B19 150.7(16) . . . . ?
B14 B12 B15 Br10 -114(2) . . . . ?
B16 B12 B15 Br10 112(2) . . . . ?
B13 B12 B15 Br10 -150.0(17) . . . . ?
B17 B12 B15 Br10 148.3(16) . . . . ?
Br7 B12 B15 Br10 2(3) . . . . ?
B14 B12 B16 B21 64(3) . . . . ?
B15 B12 B16 B21 105(3) . . . . ?
B13 B12 B16 B21 0(3) . . . . ?
B17 B12 B16 B21 -34(2) . . . . ?
Br7 B12 B16 B21 -141(2) . . . . ?
B14 B12 B16 B17 97.4(19) . . . . ?
B15 B12 B16 B17 138(2) . . . . ?
B13 B12 B16 B17 33.7(18) . . . . ?
Br7 B12 B16 B17 -107.0(19) . . . . ?
B14 B12 B16 B20 -6(2) . . . . ?
B15 B12 B16 B20 35(2) . . . . ?
B13 B12 B16 B20 -69(2) . . . . ?
B17 B12 B16 B20 -103(2) . . . . ?
Br7 B12 B16 B20 150.0(19) . . . . ?
B14 B12 B16 B15 -40.7(19) . . . . ?
B13 B12 B16 B15 -105(2) . . . . ?
B17 B12 B16 B15 -138(2) . . . . ?
Br7 B12 B16 B15 115(2) . . . . ?
B14 B12 B16 Br11 -145.0(16) . . . . ?
B15 B12 B16 Br11 -104(2) . . . . ?
B13 B12 B16 Br11 151.2(16) . . . . ?
B17 B12 B16 Br11 118(2) . . . . ?
Br7 B12 B16 Br11 11(3) . . . . ?
B14 B15 B16 B21 -60(3) . . . . ?
B12 B15 B16 B21 -100(2) . . . . ?
B20 B15 B16 B21 42(2) . . . . ?
B19 B15 B16 B21 -1(3) . . . . ?
Br10 B15 B16 B21 151.8(17) . . . . ?
B14 B15 B16 B17 2(3) . . . . ?
B12 B15 B16 B17 -38(2) . . . . ?
B20 B15 B16 B17 103(2) . . . . ?
B19 B15 B16 B17 61(3) . . . . ?
Br10 B15 B16 B17 -146.8(18) . . . . ?
B14 B15 B16 B12 39.9(18) . . . . ?
B20 B15 B16 B12 141(2) . . . . ?
B19 B15 B16 B12 99(2) . . . . ?
Br10 B15 B16 B12 -109(2) . . . . ?
B14 B15 B16 B20 -101(2) . . . . ?
B12 B15 B16 B20 -141(2) . . . . ?
B19 B15 B16 B20 -42(2) . . . . ?
Br10 B15 B16 B20 110(2) . . . . ?
B14 B15 B16 Br11 153.6(19) . . . . ?
B12 B15 B16 Br11 114(3) . . . . ?
B20 B15 B16 Br11 -105(2) . . . . ?
B19 B15 B16 Br11 -148(2) . . . . ?
Br10 B15 B16 Br11 5(3) . . . . ?
B12 B16 B17 B21 -142(2) . . . . ?
B20 B16 B17 B21 -42(3) . . . . ?
B15 B16 B17 B21 -106(3) . . . . ?
Br11 B16 B17 B21 105(2) . . . . ?
B21 B16 B17 B13 106(2) . . . . ?
B12 B16 B17 B13 -35.6(19) . . . . ?
B20 B16 B17 B13 65(2) . . . . ?
B15 B16 B17 B13 0(3) . . . . ?
Br11 B16 B17 B13 -148.5(18) . . . . ?
B21 B16 B17 B22 39(2) . . . . ?
B12 B16 B17 B22 -103(2) . . . . ?
B20 B16 B17 B22 -2(3) . . . . ?
B15 B16 B17 B22 -67(3) . . . . ?
Br11 B16 B17 B22 144(2) . . . . ?
B21 B16 B17 B12 142(2) . . . . ?
B20 B16 B17 B12 100(2) . . . . ?
B15 B16 B17 B12 35.8(18) . . . . ?
Br11 B16 B17 B12 -113(3) . . . . ?
B21 B16 B17 Br12 -105(2) . . . . ?
B12 B16 B17 Br12 112.8(18) . . . . ?
B20 B16 B17 Br12 -146.9(19) . . . . ?
B15 B16 B17 Br12 148.7(18) . . . . ?
Br11 B16 B17 Br12 0(3) . . . . ?
B14 B13 B17 B21 64(2) . . . . ?
B18 B13 B17 B21 4(2) . . . . ?
B12 B13 B17 B21 101.0(19) . . . . ?
B22 B13 B17 B21 -33.7(19) . . . . ?
Br8 B13 B17 B21 -147.2(15) . . . . ?
B14 B13 B17 B16 -2(2) . . . . ?
B18 B13 B17 B16 -62(2) . . . . ?
B12 B13 B17 B16 35(2) . . . . ?
B22 B13 B17 B16 -100(2) . . . . ?
Br8 B13 B17 B16 146.9(17) . . . . ?
B14 B13 B17 B22 97(2) . . . . ?
B18 B13 B17 B22 37(2) . . . . ?
B12 B13 B17 B22 135(2) . . . . ?
Br8 B13 B17 B22 -113.6(17) . . . . ?
B14 B13 B17 B12 -37.2(16) . . . . ?
B18 B13 B17 B12 -97(2) . . . . ?
B22 B13 B17 B12 -135(2) . . . . ?
Br8 B13 B17 B12 111.7(17) . . . . ?
B14 B13 B17 Br12 -148.2(15) . . . . ?
B18 B13 B17 Br12 151.8(19) . . . . ?
B12 B13 B17 Br12 -111.0(19) . . . . ?
B22 B13 B17 Br12 114.3(19) . . . . ?
Br8 B13 B17 Br12 1(2) . . . . ?
B14 B12 B17 B21 -67(3) . . . . ?
B15 B12 B17 B21 -4(3) . . . . ?
B16 B12 B17 B21 35(2) . . . . ?
B13 B12 B17 B21 -106(2) . . . . ?
Br7 B12 B17 B21 144(2) . . . . ?
B14 B12 B17 B16 -102(2) . . . . ?
B15 B12 B17 B16 -39(2) . . . . ?
B13 B12 B17 B16 -141(2) . . . . ?
Br7 B12 B17 B16 109(2) . . . . ?
B14 B12 B17 B13 39.4(18) . . . . ?
B15 B12 B17 B13 102(2) . . . . ?
B16 B12 B17 B13 141(2) . . . . ?
Br7 B12 B17 B13 -109.8(19) . . . . ?
B14 B12 B17 B22 -3(2) . . . . ?
B15 B12 B17 B22 60(3) . . . . ?
B16 B12 B17 B22 99(2) . . . . ?
B13 B12 B17 B22 -42(2) . . . . ?
Br7 B12 B17 B22 -152.1(17) . . . . ?
B14 B12 B17 Br12 152.9(17) . . . . ?
B15 B12 B17 Br12 -144.3(19) . . . . ?
B16 B12 B17 Br12 -105(2) . . . . ?
B13 B12 B17 Br12 113(2) . . . . ?
Br7 B12 B17 Br12 4(2) . . . . ?
B22 C52 B18 B19 -151(2) . . . . ?
B20 C52 B18 B19 -43(3) . . . . ?
B21 C52 B18 B19 -116(3) . . . . ?
B19 C52 B18 B14 46(2) . . . . ?
B22 C52 B18 B14 -104(2) . . . . ?
B20 C52 B18 B14 4(4) . . . . ?
B21 C52 B18 B14 -70(3) . . . . ?
B19 C52 B18 B13 109(3) . . . . ?
B22 C52 B18 B13 -42(2) . . . . ?
B20 C52 B18 B13 67(4) . . . . ?
B21 C52 B18 B13 -7(3) . . . . ?
B19 C52 B18 B22 151(2) . . . . ?
B20 C52 B18 B22 108(3) . . . . ?
B21 C52 B18 B22 34.8(19) . . . . ?
B12 B14 B18 B19 107(3) . . . . ?
B15 B14 B18 B19 40(2) . . . . ?
B13 B14 B18 B19 145(2) . . . . ?
Br9 B14 B18 B19 -109(2) . . . . ?
B12 B14 B18 C52 63(3) . . . . ?
B15 B14 B18 C52 -3(3) . . . . ?
B19 B14 B18 C52 -44(2) . . . . ?
B13 B14 B18 C52 101(2) . . . . ?
Br9 B14 B18 C52 -153.3(19) . . . . ?
B12 B14 B18 B13 -38(2) . . . . ?
B15 B14 B18 B13 -104(2) . . . . ?
B19 B14 B18 B13 -145(2) . . . . ?
Br9 B14 B18 B13 106(2) . . . . ?
B12 B14 B18 B22 4(4) . . . . ?
B15 B14 B18 B22 -62(3) . . . . ?
B19 B14 B18 B22 -103(3) . . . . ?
B13 B14 B18 B22 42(2) . . . . ?
Br9 B14 B18 B22 147.7(19) . . . . ?
B17 B13 B18 B19 63(3) . . . . ?
B14 B13 B18 B19 -34(2) . . . . ?
B12 B13 B18 B19 -1(3) . . . . ?
B22 B13 B18 B19 100(3) . . . . ?
Br8 B13 B18 B19 -148(2) . . . . ?
B17 B13 B18 C52 2(3) . . . . ?
B14 B13 B18 C52 -95(3) . . . . ?
B12 B13 B18 C52 -62(3) . . . . ?
B22 B13 B18 C52 39(2) . . . . ?
Br8 B13 B18 C52 151.2(19) . . . . ?
B17 B13 B18 B14 97.2(18) . . . . ?
B12 B13 B18 B14 33.2(17) . . . . ?
B22 B13 B18 B14 134(2) . . . . ?
Br8 B13 B18 B14 -114(2) . . . . ?
B17 B13 B18 B22 -37.0(19) . . . . ?
B14 B13 B18 B22 -134(2) . . . . ?
B12 B13 B18 B22 -101(2) . . . . ?
Br8 B13 B18 B22 112.2(19) . . . . ?
B22 C52 B19 B18 30(3) . . . . ?
B20 C52 B19 B18 142(2) . . . . ?
B21 C52 B19 B18 99(3) . . . . ?
B22 C52 B19 B14 -17(3) . . . . ?
B18 C52 B19 B14 -47(2) . . . . ?
B20 C52 B19 B14 95(2) . . . . ?
B21 C52 B19 B14 52(3) . . . . ?
B22 C52 B19 B15 -73(3) . . . . ?
B18 C52 B19 B15 -104(3) . . . . ?
B20 C52 B19 B15 38(2) . . . . ?
B21 C52 B19 B15 -5(3) . . . . ?
B22 C52 B19 B20 -111(3) . . . . ?
B18 C52 B19 B20 -142(2) . . . . ?
B21 C52 B19 B20 -43(3) . . . . ?
B14 B18 B19 C52 -127(2) . . . . ?
B13 B18 B19 C52 -93(3) . . . . ?
B22 B18 B19 C52 -26(2) . . . . ?
C52 B18 B19 B14 127(2) . . . . ?
B13 B18 B19 B14 33.5(19) . . . . ?
B22 B18 B19 B14 101(2) . . . . ?
C52 B18 B19 B15 93(2) . . . . ?
B14 B18 B19 B15 -33.7(18) . . . . ?
B13 B18 B19 B15 0(3) . . . . ?
B22 B18 B19 B15 67(3) . . . . ?
C52 B18 B19 B20 33(2) . . . . ?
B14 B18 B19 B20 -94(3) . . . . ?
B13 B18 B19 B20 -60(3) . . . . ?
B22 B18 B19 B20 7(3) . . . . ?
B12 B14 B19 C52 -53(3) . . . . ?
B15 B14 B19 C52 -92(2) . . . . ?
B18 B14 B19 C52 48(2) . . . . ?
B13 B14 B19 C52 15(3) . . . . ?
Br9 B14 B19 C52 154.3(19) . . . . ?
B12 B14 B19 B18 -101(2) . . . . ?
B15 B14 B19 B18 -140(2) . . . . ?
B13 B14 B19 B18 -32(2) . . . . ?
Br9 B14 B19 B18 107(2) . . . . ?
B12 B14 B19 B15 38.9(18) . . . . ?
B18 B14 B19 B15 140(2) . . . . ?
B13 B14 B19 B15 107.4(18) . . . . ?
Br9 B14 B19 B15 -113.7(19) . . . . ?
B12 B14 B19 B20 5(3) . . . . ?
B15 B14 B19 B20 -34.3(19) . . . . ?
B18 B14 B19 B20 105(2) . . . . ?
B13 B14 B19 B20 73(2) . . . . ?
Br9 B14 B19 B20 -148.0(18) . . . . ?
B14 B15 B19 C52 101(2) . . . . ?
B12 B15 B19 C52 66(2) . . . . ?
B16 B15 B19 C52 3(3) . . . . ?
B20 B15 B19 C52 -38(2) . . . . ?
Br10 B15 B19 C52 -148.0(19) . . . . ?
B14 B15 B19 B18 36(2) . . . . ?
B12 B15 B19 B18 1(3) . . . . ?
B16 B15 B19 B18 -62(3) . . . . ?
B20 B15 B19 B18 -102(2) . . . . ?
Br10 B15 B19 B18 147(2) . . . . ?
B12 B15 B19 B14 -35.3(16) . . . . ?
B16 B15 B19 B14 -98(2) . . . . ?
B20 B15 B19 B14 -139(2) . . . . ?
Br10 B15 B19 B14 111(2) . . . . ?
B14 B15 B19 B20 139(2) . . . . ?
B12 B15 B19 B20 104(2) . . . . ?
B16 B15 B19 B20 40.8(19) . . . . ?
Br10 B15 B19 B20 -110(2) . . . . ?
B19 C52 B20 B16 -101(3) . . . . ?
B22 C52 B20 B16 11(3) . . . . ?
B18 C52 B20 B16 -64(4) . . . . ?
B21 C52 B20 B16 39.9(19) . . . . ?
B19 C52 B20 B15 -40(2) . . . . ?
B22 C52 B20 B15 73(3) . . . . ?
B18 C52 B20 B15 -3(4) . . . . ?
B21 C52 B20 B15 101(2) . . . . ?
B19 C52 B20 B21 -141(2) . . . . ?
B22 C52 B20 B21 -28(2) . . . . ?
B18 C52 B20 B21 -104(3) . . . . ?
B22 C52 B20 B19 113(3) . . . . ?
B18 C52 B20 B19 37(3) . . . . ?
B21 C52 B20 B19 141(2) . . . . ?
B21 B16 B20 C52 -43(2) . . . . ?
B17 B16 B20 C52 -5(3) . . . . ?
B12 B16 B20 C52 61(3) . . . . ?
B15 B16 B20 C52 95(3) . . . . ?
Br11 B16 B20 C52 -155.7(18) . . . . ?
B21 B16 B20 B15 -138(2) . . . . ?
B17 B16 B20 B15 -100(2) . . . . ?
B12 B16 B20 B15 -33.5(19) . . . . ?
Br11 B16 B20 B15 110(2) . . . . ?
B17 B16 B20 B21 38.0(18) . . . . ?
B12 B16 B20 B21 104.1(19) . . . . ?
B15 B16 B20 B21 138(2) . . . . ?
Br11 B16 B20 B21 -112.8(17) . . . . ?
B21 B16 B20 B19 -96(2) . . . . ?
B17 B16 B20 B19 -58(3) . . . . ?
B12 B16 B20 B19 8(3) . . . . ?
B15 B16 B20 B19 42(2) . . . . ?
Br11 B16 B20 B19 151.3(18) . . . . ?
B14 B15 B20 C52 0(3) . . . . ?
B12 B15 B20 C52 -63(3) . . . . ?
B16 B15 B20 C52 -98(2) . . . . ?
B19 B15 B20 C52 35(2) . . . . ?
Br10 B15 B20 C52 152(2) . . . . ?
B14 B15 B20 B16 98(2) . . . . ?
B12 B15 B20 B16 35(2) . . . . ?
B19 B15 B20 B16 133(2) . . . . ?
Br10 B15 B20 B16 -110(2) . . . . ?
B14 B15 B20 B21 63(3) . . . . ?
B12 B15 B20 B21 0(3) . . . . ?
B16 B15 B20 B21 -35(2) . . . . ?
B19 B15 B20 B21 98(2) . . . . ?
Br10 B15 B20 B21 -145(2) . . . . ?
B14 B15 B20 B19 -35(2) . . . . ?
B12 B15 B20 B19 -98(2) . . . . ?
B16 B15 B20 B19 -133(2) . . . . ?
Br10 B15 B20 B19 117(2) . . . . ?
B18 B19 B20 C52 -36(2) . . . . ?
B14 B19 B20 C52 -100(2) . . . . ?
B15 B19 B20 C52 -134(2) . . . . ?
C52 B19 B20 B16 92(2) . . . . ?
B18 B19 B20 B16 56(3) . . . . ?
B14 B19 B20 B16 -8(3) . . . . ?
B15 B19 B20 B16 -41.3(19) . . . . ?
C52 B19 B20 B15 134(2) . . . . ?
B18 B19 B20 B15 98(3) . . . . ?
B14 B19 B20 B15 33.7(19) . . . . ?
C52 B19 B20 B21 35(2) . . . . ?
B18 B19 B20 B21 -2(3) . . . . ?
B14 B19 B20 B21 -65(3) . . . . ?
B15 B19 B20 B21 -99(2) . . . . ?
B16 B17 B21 B22 135(2) . . . . ?
B13 B17 B21 B22 35.1(18) . . . . ?
B12 B17 B21 B22 101(2) . . . . ?
Br12 B17 B21 B22 -115.7(18) . . . . ?
B13 B17 B21 B16 -100.4(19) . . . . ?
B22 B17 B21 B16 -135(2) . . . . ?
B12 B17 B21 B16 -34.6(19) . . . . ?
Br12 B17 B21 B16 108.8(17) . . . . ?
B16 B17 B21 C52 93.1(19) . . . . ?
B13 B17 B21 C52 -7(2) . . . . ?
B22 B17 B21 C52 -42.3(18) . . . . ?
B12 B17 B21 C52 59(2) . . . . ?
Br12 B17 B21 C52 -158.0(15) . . . . ?
B16 B17 B21 B20 38(2) . . . . ?
B13 B17 B21 B20 -62(3) . . . . ?
B22 B17 B21 B20 -97(3) . . . . ?
B12 B17 B21 B20 4(3) . . . . ?
Br12 B17 B21 B20 147(2) . . . . ?
B12 B16 B21 B17 35(2) . . . . ?
B20 B16 B21 B17 136(2) . . . . ?
B15 B16 B21 B17 97(2) . . . . ?
Br11 B16 B21 B17 -117(2) . . . . ?
B17 B16 B21 B22 -42(2) . . . . ?
B12 B16 B21 B22 -6(3) . . . . ?
B20 B16 B21 B22 95(3) . . . . ?
B15 B16 B21 B22 55(3) . . . . ?
Br11 B16 B21 B22 -159(2) . . . . ?
B17 B16 B21 C52 -98.4(18) . . . . ?
B12 B16 B21 C52 -63(2) . . . . ?
B20 B16 B21 C52 38.0(19) . . . . ?
B15 B16 B21 C52 -2(2) . . . . ?
Br11 B16 B21 C52 144.7(19) . . . . ?
B17 B16 B21 B20 -136(2) . . . . ?
B12 B16 B21 B20 -101(2) . . . . ?
B15 B16 B21 B20 -40(2) . . . . ?
Br11 B16 B21 B20 107(3) . . . . ?
B19 C52 B21 B17 -58(3) . . . . ?
B22 C52 B21 B17 46.4(16) . . . . ?
B18 C52 B21 B17 9(3) . . . . ?
B20 C52 B21 B17 -104(2) . . . . ?
B19 C52 B21 B22 -104(3) . . . . ?
B18 C52 B21 B22 -38(2) . . . . ?
B20 C52 B21 B22 -150(2) . . . . ?
B19 C52 B21 B16 5(3) . . . . ?
B22 C52 B21 B16 108.9(19) . . . . ?
B18 C52 B21 B16 71(3) . . . . ?
B20 C52 B21 B16 -41.1(19) . . . . ?
B19 C52 B21 B20 46(3) . . . . ?
B22 C52 B21 B20 150(2) . . . . ?
B18 C52 B21 B20 112(3) . . . . ?
C52 B20 B21 B17 91(2) . . . . ?
B16 B20 B21 B17 -39(2) . . . . ?
B15 B20 B21 B17 -2(3) . . . . ?
B19 B20 B21 B17 61(3) . . . . ?
C52 B20 B21 B22 25.4(19) . . . . ?
B16 B20 B21 B22 -105.2(19) . . . . ?
B15 B20 B21 B22 -68(3) . . . . ?
B19 B20 B21 B22 -5(3) . . . . ?
C52 B20 B21 B16 131(2) . . . . ?
B15 B20 B21 B16 37(2) . . . . ?
B19 B20 B21 B16 100(2) . . . . ?
B16 B20 B21 C52 -131(2) . . . . ?
B15 B20 B21 C52 -93(2) . . . . ?
B19 B20 B21 C52 -30.4(19) . . . . ?
B19 C52 B22 B21 114(3) . . . . ?
B18 C52 B22 B21 141.9(19) . . . . ?
B20 C52 B22 B21 31(2) . . . . ?
B19 C52 B22 B17 70(3) . . . . ?
B18 C52 B22 B17 98(2) . . . . ?
B20 C52 B22 B17 -13(3) . . . . ?
B21 C52 B22 B17 -43.8(17) . . . . ?
B19 C52 B22 B18 -28(2) . . . . ?
B20 C52 B22 B18 -111(3) . . . . ?
B21 C52 B22 B18 -141.9(19) . . . . ?
B19 C52 B22 B13 11(3) . . . . ?
B18 C52 B22 B13 38.8(19) . . . . ?
B20 C52 B22 B13 -72(3) . . . . ?
B21 C52 B22 B13 -103.1(17) . . . . ?
B17 B21 B22 C52 -127.2(18) . . . . ?
B16 B21 B22 C52 -86(2) . . . . ?
B20 B21 B22 C52 -24.5(19) . . . . ?
B16 B21 B22 B17 41(2) . . . . ?
C52 B21 B22 B17 127.2(18) . . . . ?
B20 B21 B22 B17 103(2) . . . . ?
B17 B21 B22 B18 -93(2) . . . . ?
B16 B21 B22 B18 -52(3) . . . . ?
C52 B21 B22 B18 34.3(19) . . . . ?
B20 B21 B22 B18 10(3) . . . . ?
B17 B21 B22 B13 -31.4(19) . . . . ?
B16 B21 B22 B13 10(3) . . . . ?
C52 B21 B22 B13 96(2) . . . . ?
B20 B21 B22 B13 71(3) . . . . ?
B21 B17 B22 C52 48(2) . . . . ?
B16 B17 B22 C52 9(3) . . . . ?
B13 B17 B22 C52 -95(2) . . . . ?
B12 B17 B22 C52 -54(3) . . . . ?
Br12 B17 B22 C52 150.4(17) . . . . ?
B16 B17 B22 B21 -39.8(18) . . . . ?
B13 B17 B22 B21 -144(2) . . . . ?
B12 B17 B22 B21 -103(2) . . . . ?
Br12 B17 B22 B21 102(2) . . . . ?
B21 B17 B22 B18 108(3) . . . . ?
B16 B17 B22 B18 68(3) . . . . ?
B13 B17 B22 B18 -36(2) . . . . ?
B12 B17 B22 B18 5(3) . . . . ?
Br12 B17 B22 B18 -150(2) . . . . ?
B21 B17 B22 B13 144(2) . . . . ?
B16 B17 B22 B13 104(2) . . . . ?
B12 B17 B22 B13 41.0(18) . . . . ?
Br12 B17 B22 B13 -114(2) . . . . ?
B19 B18 B22 C52 26(2) . . . . ?
B14 B18 B22 C52 92(3) . . . . ?
B13 B18 B22 C52 134(2) . . . . ?
B19 B18 B22 B21 -11(3) . . . . ?
C52 B18 B22 B21 -38(2) . . . . ?
B14 B18 B22 B21 55(4) . . . . ?
B13 B18 B22 B21 96(2) . . . . ?
B19 B18 B22 B17 -72(3) . . . . ?
C52 B18 B22 B17 -98(2) . . . . ?
B14 B18 B22 B17 -5(4) . . . . ?
B13 B18 B22 B17 36(2) . . . . ?
B19 B18 B22 B13 -108(3) . . . . ?
C52 B18 B22 B13 -134(2) . . . . ?
B14 B18 B22 B13 -41(2) . . . . ?
B17 B13 B22 C52 99(2) . . . . ?
B14 B13 B22 C52 0(2) . . . . ?
B18 B13 B22 C52 -39(2) . . . . ?
B12 B13 B22 C52 59(2) . . . . ?
Br8 B13 B22 C52 -153.1(19) . . . . ?
B17 B13 B22 B21 31(2) . . . . ?
B14 B13 B22 B21 -68(2) . . . . ?
B18 B13 B22 B21 -106(3) . . . . ?
B12 B13 B22 B21 -9(3) . . . . ?
Br8 B13 B22 B21 139(2) . . . . ?
B14 B13 B22 B17 -99.2(16) . . . . ?
B18 B13 B22 B17 -138(2) . . . . ?
B12 B13 B22 B17 -40.6(17) . . . . ?
Br8 B13 B22 B17 108(2) . . . . ?
B17 B13 B22 B18 138(2) . . . . ?
B14 B13 B22 B18 39(2) . . . . ?
B12 B13 B22 B18 97(2) . . . . ?
Br8 B13 B22 B18 -115(2) . . . . ?
